data_7033848
loop_
_publ_author_name
'Chen, Changhui'
'Zhang, Chunxi'
'Dong, Hongxing'
'Zhao, Jingquan'

_publ_section_title
;
 Artificial synthetic Mn(IV)Ca-oxido complexes mimic the oxygen-evolving
 complex in photosystem II.
;
_journal_issue 10
_journal_name_full 'Dalton transactions (Cambridge, England : 2003)'
_journal_page_first 4431
_journal_page_last 4435
_journal_paper_doi 10.1039/c4dt03459g
_journal_volume 44
_journal_year 2015
_chemical_formula_moiety 'C50 H98 Ca2 Mn6 O33,5(C5 H10 O2),C6 H14'
_chemical_formula_sum 'C81 H162 Ca2 Mn6 O43'
_chemical_formula_weight 2233.90
_chemical_name_systematic
;
 ?
;
_chemical_properties_physical 'Moisture-sensitive, Hygroscopic, Efflorescent'
_space_group_crystal_system triclinic
_space_group_IT_number 2
_space_group_name_Hall '-P 1'
_space_group_name_H-M_alt 'P -1'
_symmetry_space_group_name_Hall '-P 1'
_symmetry_space_group_name_H-M 'P -1'
_atom_sites_solution_hydrogens mixed
_audit_creation_date 2014-06-23
_audit_creation_method
;
Olex2 1.2
(compiled 2013.12.10 svn.r2850 for OlexSys, GUI svn.r4736)
;
_audit_update_record
;
2015-01-27 deposited with the CCDC.
2015-01-29 downloaded from the CCDC.
;
_cell_angle_alpha 93.680(2)
_cell_angle_beta 97.730(3)
_cell_angle_gamma 112.599(3)
_cell_formula_units_Z 2
_cell_length_a 14.878(3)
_cell_length_b 15.831(3)
_cell_length_c 26.221(5)
_cell_measurement_reflns_used 18286
_cell_measurement_temperature 100
_cell_measurement_theta_max 27.4852
_cell_measurement_theta_min 1.4046
_cell_volume 5604.4(19)
_computing_cell_refinement 'CrystalClear (Rigaku Inc., 2007)'
_computing_data_collection 'CrystalClear (Rigaku Inc., 2007)'
_computing_data_reduction 'CrystalClear (Rigaku Inc., 2007)'
_computing_molecular_graphics 'Olex2 (Dolomanov et al., 2009)'
_computing_publication_material 'Olex2 (Dolomanov et al., 2009)'
_computing_structure_refinement 'SHELXL (Sheldrick, 2013)'
_computing_structure_solution
;
'SHELXS (Sheldrick, 2013)'
;
_diffrn_ambient_temperature 100
_diffrn_detector_area_resol_mean 28.5714
_diffrn_measured_fraction_theta_full 0.968
_diffrn_measured_fraction_theta_max 0.994
_diffrn_measurement_device
;
Saturn724+ (2x2 bin mode)
;
_diffrn_measurement_device_details
;
AFC10: Fixed Chi 2 circle
;
_diffrn_measurement_device_type 'MM007-HF CCD(Saturn 724+)'
_diffrn_measurement_method '\w scans at fixed \c = 45\%'
_diffrn_orient_matrix_type d*Trek
_diffrn_orient_matrix_UB_11 -0.0124
_diffrn_orient_matrix_UB_12 0.0053
_diffrn_orient_matrix_UB_13 0.0727
_diffrn_orient_matrix_UB_21 0.0439
_diffrn_orient_matrix_UB_22 0.0423
_diffrn_orient_matrix_UB_23 0.0323
_diffrn_orient_matrix_UB_31 -0.0229
_diffrn_orient_matrix_UB_32 0.0313
_diffrn_orient_matrix_UB_33 0.0006
_diffrn_radiation_detector CCD
_diffrn_radiation_monochromator Confocal
_diffrn_radiation_type MoK\a
_diffrn_radiation_wavelength 0.71073
_diffrn_reflns_av_R_equivalents 0.0748
_diffrn_reflns_av_unetI/netI 0.1045
_diffrn_reflns_Laue_measured_fraction_full 0.968
_diffrn_reflns_Laue_measured_fraction_max 0.994
_diffrn_reflns_limit_h_max 17
_diffrn_reflns_limit_h_min -17
_diffrn_reflns_limit_k_max 18
_diffrn_reflns_limit_k_min -18
_diffrn_reflns_limit_l_max 31
_diffrn_reflns_limit_l_min -31
_diffrn_reflns_number 42124
_diffrn_reflns_point_group_measured_fraction_full 0.968
_diffrn_reflns_point_group_measured_fraction_max 0.994
_diffrn_reflns_theta_full 25.242
_diffrn_reflns_theta_max 24.999
_diffrn_reflns_theta_min 1.522
_diffrn_source 'Rotating Anode'
_diffrn_source_current 24.0000
_diffrn_source_power 1.2000
_diffrn_source_voltage 50.0000
_exptl_absorpt_coefficient_mu 0.825
_exptl_absorpt_correction_T_max 1.0000
_exptl_absorpt_correction_T_min 0.5986
_exptl_absorpt_correction_type multi-scan
_exptl_absorpt_process_details 'CrystalClear (Rigaku Inc., 2007)'
_exptl_crystal_colour brown
_exptl_crystal_colour_primary brown
_exptl_crystal_density_diffrn 1.324
_exptl_crystal_description block
_exptl_crystal_F_000 2364
_exptl_crystal_preparation 'Magnetic properties'
_exptl_crystal_size_max 0.2
_exptl_crystal_size_mid 0.17
_exptl_crystal_size_min 0.15
_refine_diff_density_max 1.434
_refine_diff_density_min -1.156
_refine_diff_density_rms 0.134
_refine_ls_extinction_method none
_refine_ls_goodness_of_fit_ref 1.042
_refine_ls_hydrogen_treatment mixed
_refine_ls_matrix_type full
_refine_ls_number_parameters 1210
_refine_ls_number_reflns 19641
_refine_ls_number_restraints 231
_refine_ls_restrained_S_all 1.056
_refine_ls_R_factor_all 0.1148
_refine_ls_R_factor_gt 0.0907
_refine_ls_shift/su_max 0.001
_refine_ls_shift/su_mean 0.000
_refine_ls_structure_factor_coef Fsqd
_refine_ls_weighting_details 'w=1/[\s^2^(Fo^2^)+(0.1228P)^2^+12.8794P] where P=(Fo^2^+2Fc^2^)/3'
_refine_ls_weighting_scheme calc
_refine_ls_wR_factor_gt 0.2389
_refine_ls_wR_factor_ref 0.2570
_reflns_Friedel_coverage 0.000
_reflns_number_gt 14392
_reflns_number_total 19641
_reflns_threshold_expression 'I > 2\s(I)'
_cod_data_source_file c4dt03459g2.cif
_cod_data_source_block ComplexA
_cod_depositor_comments 'Adding full bibliography for 7033847--7033849.cif.'
_cod_original_cell_volume 5604(2)
_cod_database_code 7033848
_shelxl_version_number 2013-4
_shelx_space_group_comment
;
The symmetry employed for this shelxl refinement is uniquely defined
by the following loop, which should always be used as a source of
symmetry information in preference to the above space-group names.
They are only intended as comments.
;
_shelx_estimated_absorpt_t_max 0.887
_shelx_estimated_absorpt_t_min 0.853
_diffrn_number_total 25507
_olex2_refinement_description
;
1. Fixed Uiso
 At 1.5 times of:
  All O(H) groups, {H5A,H5B,H5C} of C5, {H4A,H4B,H4C} of C4, {H3A,H3B,H3C} of
  C3, {H29A,H29B,H29C} of C29, {H28A,H28B,H28C} of C28, {H25A,H25B,H25C} of C25,
   {H24C,H24D,H24E} of C24, {H23C,H23D,H23E} of C23, {H20A,H20B,H20C} of C20,
  {H19A,H19B,H19C} of C19, {H15A,H15B,H15C} of C15, {H14A,H14B,H14C} of C14,
  {H13A,H13B,H13C} of C13, {H10A,H10B,H10C} of C10, {H9A,H9B,H9C} of C9, {H8A,
  H8B,H8C} of C8, {H43A,H43B,H43C} of C43, {H40A,H40B,H40C} of C40, {H39A,H39B,
  H39C} of C39, {H38A,H38B,H38C} of C38, {H35A,H35B,H35C} of C35, {H34A,H34B,
  H34C} of C34, {H33A,H33B,H33C} of C33, {H30A,H30B,H30C} of C30, {H44A,H44B,
  H44C} of C44, {H60A,H60B,H60C} of C60, {H59A,H59B,H59C} of C59, {H58A,H58B,
  H58C} of C58, {H55A,H55B,H55C} of C55, {H54A,H54B,H54C} of C54, {H53A,H53B,
  H53C} of C53, {H50A,H50B,H50C} of C50, {H49A,H49B,H49C} of C49, {H48A,H48B,
  H48C} of C48, {H45A,H45B,H45C} of C45, {H75A,H75B,H75C} of C75, {H60D,H60E,
  H60F} of C60A, {H59D,H59E,H59F} of C59A, {H58D,H58E,H58F} of C58A, {H69A,H69B,
  H69C} of C69, {H68A,H68B,H68C} of C68, {H65A,H65B,H65C} of C65, {H70A,H70B,
  H70C} of C70, {H73A,H73B,H73C} of C73, {H74A,H74B,H74C} of C74, {H64A,H64B,
  H64C} of C64, {H63A,H63B,H63C} of C63, All O(H,H) groups
 At 1.2 times of:
  {H18A,H18B,H18C} of C18
2. Restrained distances
 C60-C57 = C60A-C57 = C58A-C57 = C58-C57 = C59A-C57 = C59-C57
 1.54 with sigma of 0.01
 C19-C17 = C18-C17 = C20-C17
 1.54 with sigma of 0.01
3. Uiso/Uaniso restraints and constraints
Uanis(C17) \\sim Ueq, Uanis(C20) \\sim Ueq, Uanis(C19) \\sim Ueq, Uanis(C18)
\\sim Ueq, Uanis(C60A) \\sim Ueq, Uanis(C60) \\sim Ueq, Uanis(C58A) \\sim Ueq,
Uanis(C58) \\sim Ueq, Uanis(C59) \\sim Ueq, Uanis(C59A) \\sim Ueq, Uanis(C38)
\\sim Ueq, Uanis(C39) \\sim Ueq, Uanis(C40) \\sim Ueq, Uanis(C55) \\sim Ueq,
Uanis(C53) \\sim Ueq, Uanis(C54) \\sim Ueq, Uanis(C52) \\sim Ueq, Uanis(C74)
\\sim Ueq, Uanis(C75) \\sim Ueq, Uanis(C73) \\sim Ueq, Uanis(C72) \\sim Ueq,
Uanis(C15) \\sim Ueq, Uanis(C14) \\sim Ueq, Uanis(C13) \\sim Ueq, Uanis(C12)
\\sim Ueq, Uanis(C65) \\sim Ueq, Uanis(C62) \\sim Ueq, Uanis(C64) \\sim Ueq,
Uanis(C63) \\sim Ueq, Uanis(C69) \\sim Ueq, Uanis(C68) \\sim Ueq, Uanis(C67)
\\sim Ueq, Uanis(C70) \\sim Ueq, Uanis(C10) \\sim Ueq, Uanis(C7) \\sim Ueq,
Uanis(C8) \\sim Ueq, Uanis(C9) \\sim Ueq: with sigma of 0.01 and sigma for
terminal atoms of 0.02
4. Others
 Sof(C58A)=Sof(H58D)=Sof(H58E)=Sof(H58F)=Sof(C59A)=Sof(H59D)=Sof(H59E)=
 Sof(H59F)=Sof(C60A)=Sof(H60D)=Sof(H60E)=Sof(H60F)=1-FVAR(1)
 Sof(C58)=Sof(H58A)=Sof(H58B)=Sof(H58C)=Sof(C59)=Sof(H59A)=Sof(H59B)=Sof(H59C)=
 Sof(C60)=Sof(H60A)=Sof(H60B)=Sof(H60C)=FVAR(1)
5.a Riding coordinates:
 O22(H22A,H22B), O24(H24A,H24B), C19(H19A,H19B,H19C), C58(H58A,H58B,H58C),
 C18(H18A,H18B,H18C)
5.b Rotating group:
 O21(H21A,H21B), O23(H23A,H23B)
5.c Me refined with riding coordinates:
 C14(H14A,H14B,H14C), C48(H48A,H48B,H48C), C58A(H58D,H58E,H58F)
5.d Tetrahedral OH refined with riding coordinates:
 O35(H35), O38(H38)
5.e Idealised Me refined as rotating group:
 C3(H3A,H3B,H3C), C4(H4A,H4B,H4C), C5(H5A,H5B,H5C), C8(H8A,H8B,H8C), C9(H9A,
 H9B,H9C), C10(H10A,H10B,H10C), C13(H13A,H13B,H13C), C15(H15A,H15B,H15C),
 C20(H20A,H20B,H20C), C23(H23C,H23D,H23E), C24(H24C,H24D,H24E), C25(H25A,H25B,
 H25C), C28(H28A,H28B,H28C), C29(H29A,H29B,H29C), C30(H30A,H30B,H30C), C33(H33A,
 H33B,H33C), C34(H34A,H34B,H34C), C35(H35A,H35B,H35C), C38(H38A,H38B,H38C),
 C39(H39A,H39B,H39C), C40(H40A,H40B,H40C), C43(H43A,H43B,H43C), C44(H44A,H44B,
 H44C), C45(H45A,H45B,H45C), C49(H49A,H49B,H49C), C50(H50A,H50B,H50C), C53(H53A,
 H53B,H53C), C54(H54A,H54B,H54C), C55(H55A,H55B,H55C), C59(H59A,H59B,H59C),
 C60(H60A,H60B,H60C), C63(H63A,H63B,H63C), C64(H64A,H64B,H64C), C65(H65A,H65B,
 H65C), C68(H68A,H68B,H68C), C69(H69A,H69B,H69C), C70(H70A,H70B,H70C), C73(H73A,
 H73B,H73C), C74(H74A,H74B,H74C), C75(H75A,H75B,H75C), C59A(H59D,H59E,H59F),
 C60A(H60D,H60E,H60F)
5.f Idealised tetrahedral OH refined as rotating group:
 O37(H37), O41(H41), O43(H43)
;

loop_
_space_group_symop_operation_xyz
'x, y, z'
'-x, -y, -z'

loop_
_atom_site_label
_atom_site_type_symbol
_atom_site_fract_x
_atom_site_fract_y
_atom_site_fract_z
_atom_site_U_iso_or_equiv
_atom_site_adp_type
_atom_site_occupancy
_atom_site_site_symmetry_order
_atom_site_calc_flag
_atom_site_refinement_flags_posn
_atom_site_refinement_flags_adp
_atom_site_refinement_flags_occupancy
_atom_site_disorder_assembly
_atom_site_disorder_group
Mn1 Mn 1.02261(7) 0.40997(6) 0.83414(3) 0.0268(2) Uani 1 1 d . . . . .
Mn2 Mn 0.94379(7) 0.19034(6) 0.84378(4) 0.0287(2) Uani 1 1 d . . . . .
Mn3 Mn 0.93153(7) 0.06927(6) 0.76286(3) 0.0256(2) Uani 1 1 d . . . . .
Mn4 Mn 0.99786(7) 0.14357(6) 0.65533(3) 0.0244(2) Uani 1 1 d . . . . .
Mn5 Mn 1.06316(7) 0.32698(6) 0.64727(3) 0.0247(2) Uani 1 1 d . . . . .
Mn6 Mn 1.07612(7) 0.47258(6) 0.74426(3) 0.0243(2) Uani 1 1 d . . . . .
Ca1 Ca 1.13350(12) 0.28212(11) 0.77112(6) 0.0469(4) Uani 1 1 d . . . . .
Ca2 Ca 0.88551(9) 0.25573(8) 0.72519(5) 0.0260(3) Uani 1 1 d . . . . .
O1 O 0.9047(3) 0.3831(3) 0.86596(17) 0.0340(10) Uani 1 1 d . . . . .
O2 O 0.8496(4) 0.2298(3) 0.87218(18) 0.0379(11) Uani 1 1 d . . . . .
O3 O 1.0389(3) 0.2492(3) 0.90689(17) 0.0347(10) Uani 1 1 d . . . . .
O4 O 1.0965(3) 0.4025(3) 0.90030(16) 0.0329(10) Uani 1 1 d . . . . .
O5 O 0.8839(3) -0.0228(3) 0.81109(16) 0.0324(10) Uani 1 1 d . . . . .
O6 O 0.8929(3) 0.0786(3) 0.87810(16) 0.0341(10) Uani 1 1 d . . . . .
O7 O 1.2441(4) 0.2042(4) 0.7813(2) 0.0609(15) Uani 1 1 d . . . . .
O8 O 1.2397(5) 0.2922(5) 0.8505(2) 0.0668(17) Uani 1 1 d . . . . .
O9 O 1.0142(3) 0.0069(3) 0.74439(16) 0.0305(10) Uani 1 1 d . . . . .
O10 O 1.0622(3) 0.0587(3) 0.66985(16) 0.0292(10) Uani 1 1 d . . . . .
O11 O 1.1929(3) 0.4268(3) 0.65269(16) 0.0298(10) Uani 1 1 d . . . . .
O12 O 1.2002(3) 0.5284(3) 0.71992(16) 0.0270(9) Uani 1 1 d . . . . .
O13 O 0.8247(3) -0.0139(3) 0.70869(16) 0.0313(10) Uani 1 1 d . . . . .
O14 O 0.8709(3) 0.0357(3) 0.63336(16) 0.0290(10) Uani 1 1 d . . . . .
O15 O 1.0242(3) 0.1354(3) 0.58388(15) 0.0263(9) Uani 1 1 d . . . . .
O16 O 1.0783(3) 0.2888(3) 0.57744(16) 0.0291(9) Uani 1 1 d . . . . .
O17 O 1.0107(3) 0.5074(3) 0.68458(15) 0.0284(9) Uani 1 1 d . . . . .
O18 O 1.0033(3) 0.4070(3) 0.61653(16) 0.0315(10) Uani 1 1 d . . . . .
O19 O 1.1050(3) 0.5943(3) 0.78253(16) 0.0285(9) Uani 1 1 d . . . . .
O20 O 1.0606(3) 0.5422(3) 0.85710(15) 0.0278(9) Uani 1 1 d . . . . .
O21 O 0.7413(3) 0.1291(3) 0.67510(18) 0.0351(10) Uani 1 1 d . . . . .
H21A H 0.6907 0.1144 0.6916 0.053 Uiso 1 1 d GR . . . .
H21B H 0.7237 0.1446 0.6449 0.053 Uiso 1 1 d GR . . . .
O22 O 0.7540(3) 0.2661(3) 0.76866(18) 0.0358(11) Uani 1 1 d . . . . .
H22A H 0.7052 0.2134 0.7642 0.054 Uiso 1 1 d R . . . .
H22B H 0.7377 0.3102 0.7626 0.054 Uiso 1 1 d R . . . .
O23 O 0.8158(3) 0.3360(3) 0.66545(18) 0.0361(11) Uani 1 1 d . . . . .
H23A H 0.7763 0.2975 0.6399 0.054 Uiso 1 1 d GR . . . .
H23B H 0.7842 0.3612 0.6814 0.054 Uiso 1 1 d GR . . . .
O24 O 1.2841(5) 0.3920(4) 0.7534(2) 0.0644(16) Uani 1 1 d . . . . .
H24A H 1.3209 0.3642 0.7431 0.097 Uiso 1 1 d R . . . .
H24B H 1.3205 0.4330 0.7777 0.097 Uiso 1 1 d R . . . .
O25 O 0.9604(3) 0.4245(3) 0.77143(16) 0.0279(9) Uani 1 1 d . . . . .
O26 O 0.9907(3) 0.2906(3) 0.80982(15) 0.0262(9) Uani 1 1 d . . . . .
O27 O 0.8533(3) 0.1271(3) 0.78436(16) 0.0275(9) Uani 1 1 d . . . . .
O28 O 1.0237(3) 0.1439(3) 0.81658(16) 0.0288(9) Uani 1 1 d . . . . .
O29 O 0.9771(3) 0.1578(3) 0.72074(15) 0.0256(9) Uani 1 1 d . . . . .
O30 O 1.0481(3) 0.3585(3) 0.71242(15) 0.0249(9) Uani 1 1 d . . . . .
O31 O 1.1339(3) 0.4436(3) 0.80365(16) 0.0286(9) Uani 1 1 d . . . . .
O32 O 1.1134(3) 0.2457(3) 0.67146(15) 0.0276(9) Uani 1 1 d . . . . .
O33 O 0.9423(3) 0.2267(3) 0.63872(15) 0.0288(9) Uani 1 1 d . . . . .
O34 O 1.3902(6) 0.5067(5) 0.8424(3) 0.087(2) Uani 1 1 d . . . . .
O35 O 1.2933(3) 0.5699(3) 0.8662(2) 0.0451(12) Uani 1 1 d . . . . .
H35 H 1.2462 0.5179 0.8616 0.068 Uiso 1 1 calc R . . . .
O36 O 1.3934(6) 0.3226(5) 0.7007(3) 0.100(3) Uani 1 1 d . . . . .
O37 O 1.3320(6) 0.1726(5) 0.7083(3) 0.083(2) Uani 1 1 d . . . . .
H37 H 1.3003 0.1893 0.7281 0.125 Uiso 1 1 calc GR . . . .
O38 O 0.6816(3) 0.0119(3) 0.8003(2) 0.0453(13) Uani 1 1 d . . . . .
H38 H 0.7335 0.0529 0.7941 0.068 Uiso 1 1 calc R . . A 1
O39 O 0.6109(3) 0.0817(3) 0.7471(2) 0.0471(13) Uani 1 1 d . . . . .
O40 O 0.7090(4) 0.1971(4) 0.5803(2) 0.0451(12) Uani 1 1 d . . . . .
O41 O 0.8352(4) 0.1897(4) 0.54540(18) 0.0433(12) Uani 1 1 d . . . . .
H41 H 0.8597 0.1936 0.5767 0.065 Uiso 1 1 calc GR . . . .
O42 O 0.7319(4) 0.4245(3) 0.7314(2) 0.0502(14) Uani 1 1 d . . . . .
O43 O 0.8668(3) 0.5364(3) 0.7776(2) 0.0459(13) Uani 1 1 d . . . . .
H43 H 0.8860 0.4934 0.7817 0.069 Uiso 1 1 calc GR . . . .
C1 C 0.8435(5) 0.3079(5) 0.8772(3) 0.0339(15) Uani 1 1 d . . . . .
C2 C 0.7598(5) 0.3131(5) 0.9038(3) 0.0439(18) Uani 1 1 d . . . . .
C3 C 0.6728(6) 0.2221(6) 0.8937(4) 0.061(2) Uani 1 1 d . . . . .
H3A H 0.6474 0.2067 0.8564 0.092 Uiso 1 1 calc GR . . . .
H3B H 0.6209 0.2260 0.9119 0.092 Uiso 1 1 calc GR . . . .
H3C H 0.6932 0.1742 0.9063 0.092 Uiso 1 1 calc GR . . . .
C4 C 0.8013(7) 0.3349(6) 0.9616(3) 0.059(2) Uani 1 1 d . . . . .
H4A H 0.8224 0.2865 0.9729 0.088 Uiso 1 1 calc GR . . . .
H4B H 0.7502 0.3377 0.9808 0.088 Uiso 1 1 calc GR . . . .
H4C H 0.8581 0.3944 0.9683 0.088 Uiso 1 1 calc GR . . . .
C5 C 0.7325(6) 0.3922(6) 0.8858(3) 0.053(2) Uani 1 1 d . . . . .
H5A H 0.7913 0.4502 0.8933 0.080 Uiso 1 1 calc GR . . . .
H5B H 0.6815 0.3974 0.9043 0.080 Uiso 1 1 calc GR . . . .
H5C H 0.7073 0.3794 0.8484 0.080 Uiso 1 1 calc GR . . . .
C6 C 1.0933(5) 0.3330(5) 0.9233(2) 0.0345(15) Uani 1 1 d . . . . .
C7 C 1.1573(6) 0.3538(5) 0.9773(3) 0.0418(17) Uani 1 1 d . U . . .
C8 C 1.1818(8) 0.2715(6) 0.9894(3) 0.070(3) Uani 1 1 d . U . . .
H8A H 1.1205 0.2178 0.9896 0.106 Uiso 1 1 calc GR . . . .
H8B H 1.2242 0.2860 1.0234 0.106 Uiso 1 1 calc GR . . . .
H8C H 1.2163 0.2577 0.9628 0.106 Uiso 1 1 calc GR . . . .
C9 C 1.0906(8) 0.3655(8) 1.0143(3) 0.082(3) Uani 1 1 d . U . . .
H9A H 1.0681 0.4137 1.0044 0.124 Uiso 1 1 calc GR . . . .
H9B H 1.1277 0.3832 1.0499 0.124 Uiso 1 1 calc GR . . . .
H9C H 1.0333 0.3072 1.0125 0.124 Uiso 1 1 calc GR . . . .
C10 C 1.2487(7) 0.4403(5) 0.9807(3) 0.057(2) Uani 1 1 d . U . . .
H10A H 1.2890 0.4314 0.9559 0.086 Uiso 1 1 calc GR . . . .
H10B H 1.2869 0.4547 1.0160 0.086 Uiso 1 1 calc GR . . . .
H10C H 1.2298 0.4915 0.9726 0.086 Uiso 1 1 calc GR . . . .
C11 C 0.8788(5) -0.0010(4) 0.8581(3) 0.0334(15) Uani 1 1 d . . . . .
C12 C 0.8564(6) -0.0773(5) 0.8937(3) 0.0446(18) Uani 1 1 d . U . . .
C13 C 0.9583(11) -0.0664(10) 0.9212(6) 0.135(6) Uani 1 1 d . U . . .
H13A H 1.0023 -0.0597 0.8957 0.202 Uiso 1 1 calc GR . . . .
H13B H 0.9522 -0.1210 0.9385 0.202 Uiso 1 1 calc GR . . . .
H13C H 0.9857 -0.0115 0.9471 0.202 Uiso 1 1 calc GR . . . .
C14 C 0.7958(11) -0.0616(7) 0.9320(5) 0.105(4) Uani 1 1 d . U . . .
H14A H 0.8285 -0.0597 0.9673 0.158 Uiso 1 1 calc R . . . .
H14B H 0.7300 -0.1120 0.9254 0.158 Uiso 1 1 calc R . . . .
H14C H 0.7894 -0.0029 0.9282 0.158 Uiso 1 1 calc R . . . .
C15 C 0.8026(10) -0.1713(7) 0.8616(4) 0.095(4) Uani 1 1 d . U . . .
H15A H 0.7392 -0.1752 0.8428 0.143 Uiso 1 1 calc GR . . . .
H15B H 0.7907 -0.2195 0.8845 0.143 Uiso 1 1 calc GR . . . .
H15C H 0.8430 -0.1796 0.8367 0.143 Uiso 1 1 calc GR . . . .
C16 C 1.2809(7) 0.2470(6) 0.8279(3) 0.061(2) Uani 1 1 d . . . . .
C17 C 1.3765(8) 0.2437(9) 0.8543(4) 0.087(3) Uani 1 1 d D U . . .
C19 C 1.4103(12) 0.2926(12) 0.9105(5) 0.153(6) Uani 1 1 d D U . . .
H19A H 1.3991 0.3491 0.9115 0.229 Uiso 1 1 d R . . . .
H19B H 1.4778 0.3061 0.9218 0.229 Uiso 1 1 d R . . . .
H19C H 1.3699 0.2527 0.9318 0.229 Uiso 1 1 d R . . . .
C20 C 1.4595(14) 0.3073(15) 0.8274(8) 0.230(11) Uani 1 1 d D U . . .
H20A H 1.4415 0.2893 0.7898 0.345 Uiso 1 1 calc GR . . . .
H20B H 1.5216 0.3012 0.8400 0.345 Uiso 1 1 calc GR . . . .
H20C H 1.4679 0.3715 0.8355 0.345 Uiso 1 1 calc GR . . . .
C21 C 1.0582(5) 0.0084(4) 0.7062(2) 0.0306(14) Uani 1 1 d . . . . .
C22 C 1.1080(5) -0.0599(5) 0.7033(3) 0.0330(15) Uani 1 1 d . . . . .
C23 C 1.1751(7) -0.0457(6) 0.7564(3) 0.056(2) Uani 1 1 d . . . . .
H23C H 1.2229 0.0186 0.7639 0.084 Uiso 1 1 calc GR . . . .
H23D H 1.2105 -0.0866 0.7553 0.084 Uiso 1 1 calc GR . . . .
H23E H 1.1344 -0.0602 0.7837 0.084 Uiso 1 1 calc GR . . . .
C24 C 1.0254(6) -0.1569(5) 0.6936(3) 0.053(2) Uani 1 1 d . . . . .
H24C H 0.9896 -0.1672 0.7229 0.079 Uiso 1 1 calc GR . . . .
H24D H 1.0542 -0.2028 0.6900 0.079 Uiso 1 1 calc GR . . . .
H24E H 0.9797 -0.1628 0.6617 0.079 Uiso 1 1 calc GR . . . .
C25 C 1.1698(6) -0.0456(6) 0.6601(3) 0.052(2) Uani 1 1 d . . . . .
H25A H 1.1297 -0.0444 0.6274 0.077 Uiso 1 1 calc GR . . . .
H25B H 1.1918 -0.0962 0.6561 0.077 Uiso 1 1 calc GR . . . .
H25C H 1.2275 0.0131 0.6690 0.077 Uiso 1 1 calc GR . . . .
C26 C 1.2366(5) 0.5009(4) 0.6836(2) 0.0302(14) Uani 1 1 d . . . . .
C27 C 1.3370(5) 0.5679(5) 0.6746(3) 0.0355(15) Uani 1 1 d . . . . .
C28 C 1.3827(6) 0.5179(6) 0.6420(3) 0.056(2) Uani 1 1 d . . . . .
H28A H 1.3905 0.4680 0.6598 0.084 Uiso 1 1 calc GR . . . .
H28B H 1.4476 0.5614 0.6368 0.084 Uiso 1 1 calc GR . . . .
H28C H 1.3396 0.4921 0.6082 0.084 Uiso 1 1 calc GR . . . .
C29 C 1.3169(6) 0.6404(7) 0.6440(5) 0.080(3) Uani 1 1 d . . . . .
H29A H 1.2770 0.6106 0.6100 0.121 Uiso 1 1 calc GR . . . .
H29B H 1.3798 0.6882 0.6394 0.121 Uiso 1 1 calc GR . . . .
H29C H 1.2811 0.6685 0.6632 0.121 Uiso 1 1 calc GR . . . .
C30 C 1.4051(5) 0.6115(6) 0.7265(3) 0.056(2) Uani 1 1 d . . . . .
H30A H 1.3730 0.6397 0.7483 0.084 Uiso 1 1 calc GR . . . .
H30B H 1.4672 0.6588 0.7206 0.084 Uiso 1 1 calc GR . . . .
H30C H 1.4191 0.5638 0.7440 0.084 Uiso 1 1 calc GR . . . .
C31 C 0.8113(4) -0.0161(4) 0.6596(2) 0.0257(13) Uani 1 1 d . . . . .
C32 C 0.7186(5) -0.0941(4) 0.6288(3) 0.0309(14) Uani 1 1 d . . . . .
C33 C 0.6877(5) -0.0681(5) 0.5771(3) 0.0439(17) Uani 1 1 d . . . . .
H33A H 0.6692 -0.0155 0.5825 0.066 Uiso 1 1 calc GR . . . .
H33B H 0.6310 -0.1207 0.5573 0.066 Uiso 1 1 calc GR . . . .
H33C H 0.7428 -0.0513 0.5578 0.066 Uiso 1 1 calc GR . . . .
C34 C 0.7492(5) -0.1770(5) 0.6224(3) 0.0415(17) Uani 1 1 d . . . . .
H34A H 0.8059 -0.1603 0.6042 0.062 Uiso 1 1 calc GR . . . .
H34B H 0.6937 -0.2301 0.6022 0.062 Uiso 1 1 calc GR . . . .
H34C H 0.7674 -0.1930 0.6566 0.062 Uiso 1 1 calc GR . . . .
C35 C 0.6340(5) -0.1187(5) 0.6601(3) 0.0468(19) Uani 1 1 d . . . . .
H35A H 0.6581 -0.1256 0.6956 0.070 Uiso 1 1 calc GR . . . .
H35B H 0.5802 -0.1767 0.6437 0.070 Uiso 1 1 calc GR . . . .
H35C H 0.6094 -0.0694 0.6610 0.070 Uiso 1 1 calc GR . . . .
C36 C 1.0630(5) 0.2059(5) 0.5606(2) 0.0325(15) Uani 1 1 d . . . . .
C37 C 1.0947(6) 0.1910(5) 0.5093(3) 0.0414(17) Uani 1 1 d . . . . .
C38 C 1.1327(12) 0.1168(9) 0.5099(5) 0.119(5) Uani 1 1 d . U . . .
H38A H 1.2010 0.1418 0.5285 0.178 Uiso 1 1 calc GR . . . .
H38B H 1.1307 0.0928 0.4742 0.178 Uiso 1 1 calc GR . . . .
H38C H 1.0915 0.0668 0.5273 0.178 Uiso 1 1 calc GR . . . .
C39 C 1.0040(9) 0.1611(9) 0.4694(4) 0.104(4) Uani 1 1 d . U . . .
H39A H 0.9472 0.1205 0.4836 0.156 Uiso 1 1 calc GR . . . .
H39B H 1.0122 0.1277 0.4388 0.156 Uiso 1 1 calc GR . . . .
H39C H 0.9926 0.2153 0.4596 0.156 Uiso 1 1 calc GR . . . .
C40 C 1.1689(8) 0.2805(7) 0.4964(4) 0.074(3) Uani 1 1 d . U . . .
H40A H 1.1443 0.3293 0.5009 0.111 Uiso 1 1 calc GR . . . .
H40B H 1.1781 0.2723 0.4604 0.111 Uiso 1 1 calc GR . . . .
H40C H 1.2322 0.2978 0.5197 0.111 Uiso 1 1 calc GR . . . .
C41 C 0.9869(5) 0.4732(4) 0.6371(2) 0.0296(14) Uani 1 1 d . . . . .
C42 C 0.9415(5) 0.5233(5) 0.5995(3) 0.0373(16) Uani 1 1 d . . . . .
C43 C 0.8743(6) 0.4564(5) 0.5522(3) 0.050(2) Uani 1 1 d . . . . .
H43A H 0.9115 0.4263 0.5356 0.075 Uiso 1 1 calc GR . . . .
H43B H 0.8510 0.4904 0.5275 0.075 Uiso 1 1 calc GR . . . .
H43C H 0.8176 0.4095 0.5633 0.075 Uiso 1 1 calc GR . . . .
C44 C 1.0323(6) 0.5973(6) 0.5828(3) 0.056(2) Uani 1 1 d . . . . .
H44A H 1.0734 0.6411 0.6132 0.083 Uiso 1 1 calc GR . . . .
H44B H 1.0099 0.6302 0.5570 0.083 Uiso 1 1 calc GR . . . .
H44C H 1.0711 0.5674 0.5678 0.083 Uiso 1 1 calc GR . . . .
C45 C 0.8864(6) 0.5705(5) 0.6281(3) 0.0466(18) Uani 1 1 d . . . . .
H45A H 0.8292 0.5235 0.6389 0.070 Uiso 1 1 calc GR . . . .
H45B H 0.8637 0.6072 0.6050 0.070 Uiso 1 1 calc GR . . . .
H45C H 0.9309 0.6109 0.6588 0.070 Uiso 1 1 calc GR . . . .
C46 C 1.0965(5) 0.6055(4) 0.8299(2) 0.0304(14) Uani 1 1 d . . . . .
C47 C 1.1310(5) 0.7053(5) 0.8548(2) 0.0323(14) Uani 1 1 d . . . . .
C48 C 1.0499(6) 0.7375(6) 0.8352(4) 0.058(2) Uani 1 1 d . . . . .
H48A H 1.0394 0.7317 0.7972 0.086 Uiso 1 1 calc R . . . .
H48B H 1.0695 0.8021 0.8492 0.086 Uiso 1 1 calc R . . . .
H48C H 0.9884 0.6994 0.8465 0.086 Uiso 1 1 calc R . . . .
C49 C 1.2279(6) 0.7653(5) 0.8359(3) 0.0477(19) Uani 1 1 d . . . . .
H49A H 1.2788 0.7416 0.8459 0.071 Uiso 1 1 calc GR . . . .
H49B H 1.2509 0.8293 0.8520 0.071 Uiso 1 1 calc GR . . . .
H49C H 1.2152 0.7629 0.7981 0.071 Uiso 1 1 calc GR . . . .
C50 C 1.1514(7) 0.7121(5) 0.9127(3) 0.053(2) Uani 1 1 d . . . . .
H50A H 1.0893 0.6808 0.9254 0.079 Uiso 1 1 calc GR . . . .
H50B H 1.1812 0.7771 0.9276 0.079 Uiso 1 1 calc GR . . . .
H50C H 1.1970 0.6827 0.9231 0.079 Uiso 1 1 calc GR . . . .
C51 C 1.3738(7) 0.5599(7) 0.8696(3) 0.058(2) Uani 1 1 d . . . . .
C52 C 1.4614(6) 0.6342(7) 0.9094(3) 0.059(2) Uani 1 1 d . U . . .
C53 C 1.5192(11) 0.7069(11) 0.8794(5) 0.139(6) Uani 1 1 d . U . . .
H53A H 1.5402 0.6785 0.8515 0.208 Uiso 1 1 calc GR . . . .
H53B H 1.5776 0.7522 0.9026 0.208 Uiso 1 1 calc GR . . . .
H53C H 1.4779 0.7377 0.8644 0.208 Uiso 1 1 calc GR . . . .
C54 C 1.4236(9) 0.6772(10) 0.9503(5) 0.110(4) Uani 1 1 d . U . . .
H54A H 1.3697 0.6924 0.9337 0.164 Uiso 1 1 calc GR . . . .
H54B H 1.4774 0.7335 0.9687 0.164 Uiso 1 1 calc GR . . . .
H54C H 1.3992 0.6335 0.9751 0.164 Uiso 1 1 calc GR . . . .
C55 C 1.5212(11) 0.5891(11) 0.9363(6) 0.142(6) Uani 1 1 d . U . . .
H55A H 1.4855 0.5528 0.9616 0.213 Uiso 1 1 calc GR . . . .
H55B H 1.5844 0.6363 0.9543 0.213 Uiso 1 1 calc GR . . . .
H55C H 1.5335 0.5485 0.9109 0.213 Uiso 1 1 calc GR . . . .
C56 C 1.3835(8) 0.2435(6) 0.6854(4) 0.066(3) Uani 1 1 d . . . . .
C57 C 1.4373(6) 0.2241(6) 0.6467(4) 0.066(2) Uani 1 1 d D . . . .
C58 C 1.461(2) 0.2943(18) 0.6071(10) 0.125(12) Uani 0.539(16) 1 d D U P B 1
H58A H 1.4118 0.2715 0.5765 0.188 Uiso 0.539(16) 1 d R . P B 1
H58B H 1.5231 0.2904 0.5953 0.188 Uiso 0.539(16) 1 d R . P B 1
H58C H 1.4759 0.3518 0.6209 0.188 Uiso 0.539(16) 1 d R . P B 1
C59 C 1.3909(14) 0.1248(9) 0.6193(7) 0.077(6) Uani 0.539(16) 1 d D U P B 1
H59A H 1.3734 0.0818 0.6451 0.116 Uiso 0.539(16) 1 calc GR . P B 1
H59B H 1.4384 0.1131 0.6005 0.116 Uiso 0.539(16) 1 calc GR . P B 1
H59C H 1.3313 0.1162 0.5948 0.116 Uiso 0.539(16) 1 calc GR . P B 1
C60 C 1.5337(11) 0.2252(15) 0.6779(8) 0.083(7) Uani 0.539(16) 1 d D U P B 1
H60A H 1.5679 0.2836 0.7008 0.124 Uiso 0.539(16) 1 calc GR . P B 1
H60B H 1.5764 0.2189 0.6538 0.124 Uiso 0.539(16) 1 calc GR . P B 1
H60C H 1.5177 0.1738 0.6987 0.124 Uiso 0.539(16) 1 calc GR . P B 1
C61 C 0.6046(6) 0.0218(5) 0.7755(3) 0.0476(19) Uani 1 1 d . . . . .
C62 C 0.5065(6) -0.0482(6) 0.7842(4) 0.059(2) Uani 1 1 d . U . . .
C63 C 0.4945(10) -0.0245(9) 0.8382(6) 0.149(7) Uani 1 1 d . U . . .
H63A H 0.5422 -0.0366 0.8630 0.224 Uiso 1 1 calc GR . . . .
H63B H 0.4273 -0.0621 0.8432 0.224 Uiso 1 1 calc GR . . . .
H63C H 0.5062 0.0410 0.8439 0.224 Uiso 1 1 calc GR . . . .
C64 C 0.5044(8) -0.1441(7) 0.7778(5) 0.097(4) Uani 1 1 d . U . . .
H64A H 0.5217 -0.1560 0.7441 0.145 Uiso 1 1 calc GR . . . .
H64B H 0.4379 -0.1890 0.7795 0.145 Uiso 1 1 calc GR . . . .
H64C H 0.5521 -0.1497 0.8055 0.145 Uiso 1 1 calc GR . . . .
C65 C 0.4261(8) -0.0530(12) 0.7438(7) 0.153(6) Uani 1 1 d . U . . .
H65A H 0.3625 -0.0872 0.7543 0.229 Uiso 1 1 calc GR . . . .
H65B H 0.4300 -0.0845 0.7113 0.229 Uiso 1 1 calc GR . . . .
H65C H 0.4320 0.0096 0.7388 0.229 Uiso 1 1 calc GR . . . .
C66 C 0.7460(6) 0.1862(5) 0.5422(3) 0.0455(18) Uani 1 1 d . . . . .
C67 C 0.6879(6) 0.1616(6) 0.4877(3) 0.055(2) Uani 1 1 d . U . . .
C68 C 0.5942(10) 0.1638(15) 0.4836(6) 0.179(7) Uani 1 1 d . U . . .
H68A H 0.5562 0.1227 0.5064 0.269 Uiso 1 1 calc GR . . . .
H68B H 0.5596 0.1434 0.4476 0.269 Uiso 1 1 calc GR . . . .
H68C H 0.6010 0.2269 0.4938 0.269 Uiso 1 1 calc GR . . . .
C69 C 0.7452(9) 0.2233(9) 0.4534(4) 0.113(5) Uani 1 1 d . U . . .
H69A H 0.7505 0.2862 0.4629 0.170 Uiso 1 1 calc GR . . . .
H69B H 0.7117 0.2019 0.4173 0.170 Uiso 1 1 calc GR . . . .
H69C H 0.8115 0.2230 0.4571 0.170 Uiso 1 1 calc GR . . . .
C70 C 0.6824(11) 0.0649(8) 0.4666(4) 0.123(5) Uani 1 1 d . U . . .
H70A H 0.7226 0.0451 0.4920 0.184 Uiso 1 1 calc GR . . . .
H70B H 0.7077 0.0688 0.4338 0.184 Uiso 1 1 calc GR . . . .
H70C H 0.6136 0.0201 0.4608 0.184 Uiso 1 1 calc GR . . . .
C71 C 0.7741(6) 0.5018(5) 0.7532(3) 0.049(2) Uani 1 1 d . . . . .
C72 C 0.7253(6) 0.5694(6) 0.7575(4) 0.063(2) Uani 1 1 d . U . . .
C73 C 0.7132(9) 0.5855(8) 0.8132(5) 0.097(4) Uani 1 1 d . U . . .
H73A H 0.6728 0.5268 0.8242 0.145 Uiso 1 1 calc GR . . . .
H73B H 0.6806 0.6285 0.8160 0.145 Uiso 1 1 calc GR . . . .
H73C H 0.7783 0.6117 0.8355 0.145 Uiso 1 1 calc GR . . . .
C74 C 0.6296(9) 0.5331(10) 0.7201(7) 0.144(6) Uani 1 1 d . U . . .
H74A H 0.6421 0.5225 0.6850 0.216 Uiso 1 1 calc GR . . . .
H74B H 0.5993 0.5781 0.7210 0.216 Uiso 1 1 calc GR . . . .
H74C H 0.5849 0.4749 0.7298 0.216 Uiso 1 1 calc GR . . . .
C75 C 0.7918(7) 0.6633(6) 0.7417(4) 0.066(3) Uani 1 1 d . U . . .
H75A H 0.8549 0.6894 0.7658 0.100 Uiso 1 1 calc GR . . . .
H75B H 0.7585 0.7059 0.7429 0.100 Uiso 1 1 calc GR . . . .
H75C H 0.8040 0.6536 0.7064 0.100 Uiso 1 1 calc GR . . . .
C58A C 1.5115(16) 0.3104(11) 0.6287(9) 0.064(6) Uani 0.461(16) 1 d D U P B 2
H58D H 1.4756 0.3376 0.6057 0.096 Uiso 0.461(16) 1 calc R . P B 2
H58E H 1.5558 0.2930 0.6100 0.096 Uiso 0.461(16) 1 calc R . P B 2
H58F H 1.5503 0.3554 0.6590 0.096 Uiso 0.461(16) 1 calc R . P B 2
C59A C 1.3554(15) 0.1905(17) 0.5978(7) 0.086(8) Uani 0.461(16) 1 d D U P B 2
H59D H 1.3093 0.1273 0.5996 0.129 Uiso 0.461(16) 1 calc GR . P B 2
H59E H 1.3856 0.1919 0.5667 0.129 Uiso 0.461(16) 1 calc GR . P B 2
H59F H 1.3196 0.2311 0.5962 0.129 Uiso 0.461(16) 1 calc GR . P B 2
C60A C 1.4744(19) 0.1477(14) 0.6551(9) 0.079(7) Uani 0.461(16) 1 d D U P B 2
H60D H 1.5235 0.1658 0.6870 0.118 Uiso 0.461(16) 1 calc GR . P B 2
H60E H 1.5047 0.1378 0.6256 0.118 Uiso 0.461(16) 1 calc GR . P B 2
H60F H 1.4187 0.0906 0.6581 0.118 Uiso 0.461(16) 1 calc GR . P B 2
C18 C 1.354(3) 0.1467(14) 0.8715(13) 0.368(19) Uani 1 1 d D U . . .
H18A H 1.4139 0.1436 0.8900 0.442 Uiso 1 1 d R . . . .
H18B H 1.3240 0.0971 0.8425 0.442 Uiso 1 1 d R . . . .
H18C H 1.3066 0.1398 0.8954 0.442 Uiso 1 1 d R . . . .

loop_
_atom_site_aniso_label
_atom_site_aniso_U_11
_atom_site_aniso_U_22
_atom_site_aniso_U_33
_atom_site_aniso_U_23
_atom_site_aniso_U_13
_atom_site_aniso_U_12
Mn1 0.0353(5) 0.0189(5) 0.0252(5) 0.0036(4) 0.0108(4) 0.0079(4)
Mn2 0.0385(5) 0.0186(5) 0.0274(5) 0.0039(4) 0.0120(4) 0.0073(4)
Mn3 0.0309(5) 0.0179(5) 0.0278(5) 0.0038(4) 0.0092(4) 0.0080(4)
Mn4 0.0282(5) 0.0196(5) 0.0257(5) 0.0034(4) 0.0074(4) 0.0090(4)
Mn5 0.0294(5) 0.0193(5) 0.0258(5) 0.0036(4) 0.0072(4) 0.0093(4)
Mn6 0.0284(5) 0.0187(5) 0.0257(5) 0.0030(4) 0.0074(4) 0.0083(4)
Ca1 0.0586(10) 0.0395(9) 0.0467(9) 0.0076(7) 0.0181(8) 0.0208(8)
Ca2 0.0275(6) 0.0215(7) 0.0302(6) 0.0029(5) 0.0080(5) 0.0099(5)
O1 0.041(3) 0.023(2) 0.036(2) -0.0001(19) 0.016(2) 0.007(2)
O2 0.053(3) 0.019(2) 0.043(3) 0.007(2) 0.023(2) 0.010(2)
O3 0.045(3) 0.019(2) 0.033(2) 0.0079(19) 0.005(2) 0.005(2)
O4 0.046(3) 0.023(2) 0.026(2) 0.0044(18) 0.006(2) 0.009(2)
O5 0.046(3) 0.017(2) 0.031(2) 0.0046(18) 0.011(2) 0.006(2)
O6 0.051(3) 0.020(2) 0.030(2) 0.0080(18) 0.017(2) 0.007(2)
O7 0.065(4) 0.064(4) 0.057(4) 0.004(3) 0.012(3) 0.028(3)
O8 0.070(4) 0.072(4) 0.067(4) 0.003(3) 0.016(3) 0.038(4)
O9 0.036(2) 0.024(2) 0.035(2) 0.0062(19) 0.011(2) 0.014(2)
O10 0.033(2) 0.024(2) 0.034(2) 0.0077(19) 0.0125(19) 0.013(2)
O11 0.037(2) 0.022(2) 0.029(2) 0.0030(18) 0.0096(19) 0.010(2)
O12 0.029(2) 0.020(2) 0.032(2) 0.0028(18) 0.0098(18) 0.0081(19)
O13 0.040(3) 0.021(2) 0.032(2) 0.0041(18) 0.013(2) 0.008(2)
O14 0.030(2) 0.028(2) 0.030(2) 0.0011(18) 0.0074(18) 0.011(2)
O15 0.034(2) 0.023(2) 0.023(2) 0.0040(17) 0.0049(18) 0.0113(19)
O16 0.040(2) 0.024(2) 0.029(2) 0.0062(18) 0.0099(19) 0.016(2)
O17 0.036(2) 0.024(2) 0.027(2) 0.0066(18) 0.0101(19) 0.012(2)
O18 0.043(3) 0.026(2) 0.030(2) 0.0034(19) 0.009(2) 0.018(2)
O19 0.034(2) 0.024(2) 0.029(2) 0.0036(18) 0.0057(18) 0.013(2)
O20 0.033(2) 0.019(2) 0.028(2) 0.0034(18) 0.0090(18) 0.0062(19)
O21 0.031(2) 0.026(3) 0.045(3) -0.001(2) 0.008(2) 0.007(2)
O22 0.029(2) 0.023(2) 0.057(3) 0.004(2) 0.016(2) 0.009(2)
O23 0.036(3) 0.032(3) 0.041(3) 0.004(2) 0.001(2) 0.015(2)
O24 0.078(4) 0.049(4) 0.068(4) 0.004(3) 0.018(3) 0.026(3)
O25 0.028(2) 0.021(2) 0.034(2) 0.0026(18) 0.0063(18) 0.0080(19)
O26 0.032(2) 0.016(2) 0.028(2) 0.0072(17) 0.0134(18) 0.0040(18)
O27 0.039(2) 0.012(2) 0.034(2) 0.0044(17) 0.0180(19) 0.0081(19)
O28 0.032(2) 0.024(2) 0.030(2) 0.0071(18) 0.0075(19) 0.0098(19)
O29 0.033(2) 0.019(2) 0.029(2) 0.0067(17) 0.0128(18) 0.0105(19)
O30 0.025(2) 0.021(2) 0.027(2) 0.0039(17) 0.0045(17) 0.0067(18)
O31 0.034(2) 0.022(2) 0.028(2) 0.0034(18) 0.0050(18) 0.0092(19)
O32 0.032(2) 0.023(2) 0.026(2) 0.0039(17) 0.0058(18) 0.0086(19)
O33 0.035(2) 0.031(3) 0.026(2) 0.0051(18) 0.0064(18) 0.018(2)
O34 0.093(5) 0.102(6) 0.078(5) -0.014(4) -0.007(4) 0.064(5)
O35 0.030(3) 0.038(3) 0.060(3) 0.005(2) 0.005(2) 0.006(2)
O36 0.128(7) 0.068(5) 0.128(7) 0.016(5) 0.068(6) 0.048(5)
O37 0.085(5) 0.082(5) 0.081(5) 0.015(4) 0.033(4) 0.025(4)
O38 0.033(3) 0.029(3) 0.068(3) 0.009(2) 0.017(2) 0.003(2)
O39 0.035(3) 0.031(3) 0.076(4) 0.010(3) 0.020(3) 0.010(2)
O40 0.044(3) 0.043(3) 0.047(3) 0.003(2) -0.002(2) 0.021(3)
O41 0.041(3) 0.049(3) 0.033(3) 0.004(2) 0.000(2) 0.012(3)
O42 0.034(3) 0.034(3) 0.080(4) -0.007(3) 0.003(3) 0.015(2)
O43 0.035(3) 0.029(3) 0.074(4) -0.004(3) 0.004(3) 0.017(2)
C1 0.041(4) 0.025(4) 0.035(3) 0.006(3) 0.022(3) 0.007(3)
C2 0.046(4) 0.031(4) 0.060(5) 0.007(3) 0.029(4) 0.014(3)
C3 0.049(5) 0.036(5) 0.092(7) -0.006(4) 0.037(5) 0.003(4)
C4 0.089(6) 0.060(6) 0.043(4) 0.011(4) 0.042(5) 0.036(5)
C5 0.053(5) 0.045(5) 0.067(5) 0.000(4) 0.029(4) 0.020(4)
C6 0.047(4) 0.032(4) 0.028(3) 0.009(3) 0.011(3) 0.018(3)
C7 0.051(4) 0.032(4) 0.026(3) 0.005(3) -0.003(3) 0.003(3)
C8 0.094(7) 0.053(6) 0.054(5) 0.012(4) -0.011(5) 0.024(5)
C9 0.092(7) 0.103(8) 0.029(4) -0.011(5) 0.016(4) 0.016(6)
C10 0.072(6) 0.037(5) 0.052(5) 0.012(4) -0.008(4) 0.014(4)
C11 0.043(4) 0.016(3) 0.040(4) 0.008(3) 0.008(3) 0.011(3)
C12 0.062(4) 0.030(4) 0.041(4) 0.011(3) 0.022(3) 0.012(3)
C13 0.133(11) 0.140(11) 0.133(10) 0.094(9) -0.001(8) 0.053(9)
C14 0.188(12) 0.049(6) 0.104(8) 0.035(6) 0.094(8) 0.047(7)
C15 0.155(10) 0.051(6) 0.055(6) 0.016(5) 0.035(6) 0.007(6)
C16 0.082(6) 0.058(6) 0.049(5) 0.003(4) 0.016(5) 0.033(5)
C17 0.075(6) 0.103(7) 0.085(6) 0.013(6) -0.002(5) 0.043(6)
C19 0.139(11) 0.196(15) 0.141(12) -0.016(11) 0.002(10) 0.099(11)
C20 0.171(15) 0.29(2) 0.217(17) 0.053(15) 0.079(14) 0.059(14)
C21 0.033(3) 0.023(3) 0.035(3) -0.002(3) 0.007(3) 0.012(3)
C22 0.041(4) 0.031(4) 0.035(3) 0.007(3) 0.007(3) 0.024(3)
C23 0.070(6) 0.055(5) 0.052(5) 0.008(4) 0.000(4) 0.037(5)
C24 0.065(5) 0.029(4) 0.070(5) 0.006(4) 0.026(4) 0.021(4)
C25 0.059(5) 0.052(5) 0.058(5) 0.012(4) 0.028(4) 0.031(4)
C26 0.040(4) 0.028(4) 0.026(3) 0.002(3) 0.003(3) 0.019(3)
C27 0.034(4) 0.023(4) 0.045(4) 0.007(3) 0.017(3) 0.004(3)
C28 0.052(5) 0.041(5) 0.064(5) -0.017(4) 0.033(4) 0.001(4)
C29 0.045(5) 0.057(6) 0.138(10) 0.062(6) 0.018(6) 0.011(5)
C30 0.035(4) 0.059(6) 0.055(5) -0.011(4) 0.019(4) -0.002(4)
C31 0.020(3) 0.020(3) 0.035(3) -0.001(3) 0.006(3) 0.006(3)
C32 0.029(3) 0.022(3) 0.037(3) 0.003(3) 0.007(3) 0.005(3)
C33 0.041(4) 0.039(4) 0.048(4) 0.002(3) 0.000(3) 0.016(4)
C34 0.044(4) 0.031(4) 0.045(4) -0.004(3) 0.002(3) 0.013(3)
C35 0.035(4) 0.039(4) 0.056(5) -0.003(4) 0.016(3) 0.002(3)
C36 0.039(4) 0.039(4) 0.026(3) 0.005(3) 0.010(3) 0.022(3)
C37 0.068(5) 0.028(4) 0.032(4) 0.007(3) 0.026(4) 0.017(4)
C38 0.214(12) 0.101(9) 0.119(9) 0.062(7) 0.120(9) 0.111(9)
C39 0.111(9) 0.121(10) 0.046(6) -0.001(6) 0.010(6) 0.013(8)
C40 0.099(7) 0.061(6) 0.060(5) -0.001(5) 0.044(5) 0.020(5)
C41 0.032(3) 0.027(4) 0.033(3) 0.008(3) 0.009(3) 0.014(3)
C42 0.046(4) 0.033(4) 0.037(4) 0.019(3) 0.010(3) 0.017(3)
C43 0.072(6) 0.046(5) 0.031(4) 0.007(3) -0.012(4) 0.028(4)
C44 0.060(5) 0.049(5) 0.066(5) 0.037(4) 0.015(4) 0.024(4)
C45 0.056(5) 0.039(4) 0.051(4) 0.007(4) 0.005(4) 0.027(4)
C46 0.032(3) 0.026(4) 0.033(3) 0.007(3) 0.006(3) 0.010(3)
C47 0.041(4) 0.027(4) 0.029(3) 0.002(3) 0.008(3) 0.014(3)
C48 0.050(5) 0.043(5) 0.084(6) 0.000(4) 0.003(4) 0.026(4)
C49 0.052(5) 0.025(4) 0.063(5) 0.001(3) 0.022(4) 0.008(3)
C50 0.074(6) 0.030(4) 0.049(5) 0.006(3) 0.025(4) 0.009(4)
C51 0.073(6) 0.076(7) 0.037(4) 0.006(4) 0.011(4) 0.041(5)
C52 0.033(4) 0.079(6) 0.056(5) 0.014(4) 0.000(3) 0.014(4)
C53 0.131(10) 0.139(12) 0.088(9) 0.027(8) 0.029(8) -0.015(9)
C54 0.079(7) 0.136(11) 0.083(8) -0.032(7) 0.001(6) 0.020(7)
C55 0.138(11) 0.128(11) 0.143(11) -0.010(9) -0.059(9) 0.065(9)
C56 0.085(7) 0.030(5) 0.075(6) 0.008(4) 0.030(5) 0.009(5)
C57 0.066(6) 0.056(6) 0.070(6) 0.010(5) 0.020(5) 0.016(5)
C58 0.137(19) 0.103(17) 0.138(19) 0.018(14) 0.022(14) 0.051(14)
C59 0.082(12) 0.083(13) 0.081(12) 0.012(9) 0.020(10) 0.046(10)
C60 0.066(11) 0.078(13) 0.105(14) 0.013(10) 0.002(10) 0.034(10)
C61 0.039(4) 0.031(4) 0.078(6) 0.008(4) 0.027(4) 0.014(4)
C62 0.047(4) 0.049(5) 0.082(5) 0.011(4) 0.018(4) 0.017(4)
C63 0.127(10) 0.103(9) 0.163(12) -0.051(8) 0.106(9) -0.029(7)
C64 0.076(7) 0.052(6) 0.145(10) 0.009(7) 0.041(7) 0.002(5)
C65 0.053(6) 0.173(13) 0.203(14) 0.105(11) 0.014(8) 0.001(8)
C66 0.041(4) 0.034(4) 0.045(4) 0.007(3) -0.004(3) 0.001(3)
C67 0.039(4) 0.054(5) 0.054(4) 0.000(4) -0.009(3) 0.007(4)
C68 0.090(9) 0.312(18) 0.101(10) -0.025(11) -0.033(8) 0.067(11)
C69 0.098(8) 0.124(10) 0.070(7) 0.039(7) -0.034(6) 0.004(7)
C70 0.173(12) 0.076(8) 0.066(7) 0.001(6) -0.043(7) 0.013(8)
C71 0.046(4) 0.025(4) 0.082(6) -0.002(4) 0.019(4) 0.018(4)
C72 0.046(4) 0.051(5) 0.088(6) -0.005(4) -0.004(4) 0.021(4)
C73 0.110(8) 0.069(7) 0.154(10) 0.030(7) 0.082(8) 0.061(6)
C74 0.094(9) 0.112(10) 0.236(14) -0.047(9) -0.037(9) 0.082(8)
C75 0.087(7) 0.052(6) 0.074(6) 0.013(5) 0.012(5) 0.043(5)
C58A 0.077(13) 0.064(12) 0.054(11) 0.008(9) 0.033(10) 0.024(10)
C59A 0.105(15) 0.067(13) 0.066(12) 0.008(10) 0.018(11) 0.013(11)
C60A 0.099(15) 0.065(13) 0.071(13) -0.002(10) 0.006(11) 0.035(12)
C18 0.40(3) 0.29(2) 0.42(3) 0.030(18) -0.030(18) 0.165(19)

loop_
_atom_type_symbol
_atom_type_description
_atom_type_scat_dispersion_real
_atom_type_scat_dispersion_imag
_atom_type_scat_source
C C 0.0033 0.0016 'International Tables Vol C Tables 4.2.6.8 and 6.1.1.4'
H H 0.0000 0.0000 'International Tables Vol C Tables 4.2.6.8 and 6.1.1.4'
Ca Ca 0.2262 0.3064 'International Tables Vol C Tables 4.2.6.8 and 6.1.1.4'
Mn Mn 0.3368 0.7283 'International Tables Vol C Tables 4.2.6.8 and 6.1.1.4'
O O 0.0106 0.0060 'International Tables Vol C Tables 4.2.6.8 and 6.1.1.4'

loop_
_geom_angle_atom_site_label_1
_geom_angle_atom_site_label_2
_geom_angle_atom_site_label_3
_geom_angle
Mn6 Mn1 Ca1 67.30(4)
Mn6 Mn1 Ca2 66.93(4)
Ca2 Mn1 Ca1 61.58(4)
O1 Mn1 Mn6 134.97(14)
O1 Mn1 Ca1 136.75(14)
O1 Mn1 Ca2 91.16(14)
O1 Mn1 O4 89.88(19)
O1 Mn1 O20 88.44(18)
O4 Mn1 Mn6 133.70(14)
O4 Mn1 Ca1 88.43(13)
O4 Mn1 Ca2 135.25(13)
O4 Mn1 O20 88.36(18)
O20 Mn1 Mn6 83.10(12)
O20 Mn1 Ca1 134.67(13)
O20 Mn1 Ca2 136.39(13)
O25 Mn1 Mn6 42.97(13)
O25 Mn1 Ca1 91.50(13)
O25 Mn1 Ca2 47.64(13)
O25 Mn1 O1 92.93(19)
O25 Mn1 O4 175.96(19)
O25 Mn1 O20 88.82(18)
O26 Mn1 Mn6 93.70(13)
O26 Mn1 Ca1 42.87(13)
O26 Mn1 Ca2 41.79(13)
O26 Mn1 O1 94.19(18)
O26 Mn1 O4 93.53(19)
O26 Mn1 O20 176.76(17)
O26 Mn1 O25 89.16(19)
O26 Mn1 O31 89.44(18)
O31 Mn1 Mn6 42.68(13)
O31 Mn1 Ca1 47.07(13)
O31 Mn1 Ca2 90.29(13)
O31 Mn1 O1 175.92(19)
O31 Mn1 O4 91.77(19)
O31 Mn1 O20 87.87(18)
O31 Mn1 O25 85.23(18)
Mn3 Mn2 Ca1 67.45(4)
Mn3 Mn2 Ca2 67.00(4)
Ca2 Mn2 Ca1 61.83(4)
O2 Mn2 Mn3 134.78(15)
O2 Mn2 Ca1 136.80(14)
O2 Mn2 Ca2 90.96(14)
O2 Mn2 O6 87.77(19)
O3 Mn2 Mn3 134.40(15)
O3 Mn2 Ca1 89.26(14)
O3 Mn2 Ca2 135.87(13)
O3 Mn2 O2 89.2(2)
O3 Mn2 O6 87.99(19)
O6 Mn2 Mn3 83.37(13)
O6 Mn2 Ca1 135.29(14)
O6 Mn2 Ca2 136.11(14)
O26 Mn2 Mn3 94.34(13)
O26 Mn2 Ca1 43.18(13)
O26 Mn2 Ca2 42.36(14)
O26 Mn2 O2 93.88(18)
O26 Mn2 O3 93.61(19)
O26 Mn2 O6 177.71(18)
O26 Mn2 O27 89.41(18)
O27 Mn2 Mn3 43.20(12)
O27 Mn2 Ca1 91.59(13)
O27 Mn2 Ca2 47.28(12)
O27 Mn2 O2 92.6(2)
O27 Mn2 O3 176.38(18)
O27 Mn2 O6 88.94(19)
O28 Mn2 Mn3 41.74(14)
O28 Mn2 Ca1 47.23(13)
O28 Mn2 Ca2 89.79(13)
O28 Mn2 O2 175.2(2)
O28 Mn2 O3 93.5(2)
O28 Mn2 O6 88.43(19)
O28 Mn2 O26 89.83(18)
O28 Mn2 O27 84.49(19)
Mn2 Mn3 Ca1 67.32(4)
Mn2 Mn3 Ca2 66.82(4)
Ca2 Mn3 Ca1 61.76(4)
O5 Mn3 Mn2 83.57(13)
O5 Mn3 Ca1 134.89(14)
O5 Mn3 Ca2 136.58(13)
O9 Mn3 Mn2 134.57(14)
O9 Mn3 Ca1 89.25(14)
O9 Mn3 Ca2 135.71(13)
O9 Mn3 O5 87.69(18)
O9 Mn3 O13 89.18(18)
O13 Mn3 Mn2 134.76(13)
O13 Mn3 Ca1 136.59(13)
O13 Mn3 Ca2 90.83(13)
O13 Mn3 O5 88.37(18)
O27 Mn3 Mn2 43.21(14)
O27 Mn3 Ca1 91.49(13)
O27 Mn3 Ca2 47.15(12)
O27 Mn3 O5 89.51(18)
O27 Mn3 O9 176.70(18)
O27 Mn3 O13 92.49(19)
O28 Mn3 Mn2 41.84(13)
O28 Mn3 Ca1 47.12(13)
O28 Mn3 Ca2 89.70(13)
O28 Mn3 O5 88.19(18)
O28 Mn3 O9 93.56(19)
O28 Mn3 O13 175.51(18)
O28 Mn3 O27 84.60(19)
O28 Mn3 O29 89.71(19)
O29 Mn3 Mn2 94.11(13)
O29 Mn3 Ca1 43.18(14)
O29 Mn3 Ca2 42.25(12)
O29 Mn3 O5 177.62(18)
O29 Mn3 O9 93.56(18)
O29 Mn3 O13 93.68(18)
O29 Mn3 O27 89.18(17)
Mn5 Mn4 Ca1 66.78(4)
Mn5 Mn4 Ca2 66.57(3)
Ca2 Mn4 Ca1 61.90(4)
O10 Mn4 Mn5 134.60(13)
O10 Mn4 Ca1 89.25(13)
O10 Mn4 Ca2 135.63(13)
O10 Mn4 O14 88.76(18)
O10 Mn4 O15 87.79(17)
O14 Mn4 Mn5 135.26(13)
O14 Mn4 Ca1 136.91(12)
O14 Mn4 Ca2 91.13(12)
O15 Mn4 Mn5 83.41(12)
O15 Mn4 Ca1 133.92(13)
O15 Mn4 Ca2 136.57(12)
O15 Mn4 O14 89.00(17)
O29 Mn4 Mn5 93.50(13)
O29 Mn4 Ca1 43.72(14)
O29 Mn4 Ca2 41.66(13)
O29 Mn4 O10 94.06(18)
O29 Mn4 O14 93.55(18)
O29 Mn4 O15 176.88(18)
O29 Mn4 O32 89.32(19)
O29 Mn4 O33 88.86(18)
O32 Mn4 Mn5 41.89(13)
O32 Mn4 Ca1 46.26(13)
O32 Mn4 Ca2 89.34(13)
O32 Mn4 O10 93.54(18)
O32 Mn4 O14 176.19(18)
O32 Mn4 O15 88.06(18)
O32 Mn4 O33 84.46(19)
O33 Mn4 Mn5 43.00(14)
O33 Mn4 Ca1 91.47(14)
O33 Mn4 Ca2 47.42(13)
O33 Mn4 O10 176.45(18)
O33 Mn4 O14 93.08(19)
O33 Mn4 O15 89.20(17)
Mn4 Mn5 Ca1 67.32(4)
Mn4 Mn5 Ca2 67.12(3)
Ca2 Mn5 Ca1 62.18(4)
O11 Mn5 Mn4 134.67(13)
O11 Mn5 Ca1 89.46(13)
O11 Mn5 Ca2 135.94(13)
O11 Mn5 O16 87.11(18)
O11 Mn5 O18 88.99(18)
O16 Mn5 Mn4 83.56(13)
O16 Mn5 Ca1 134.43(13)
O16 Mn5 Ca2 136.92(14)
O16 Mn5 O18 88.30(17)
O18 Mn5 Mn4 134.69(14)
O18 Mn5 Ca1 137.08(13)
O18 Mn5 Ca2 90.74(13)
O30 Mn5 Mn4 94.54(13)
O30 Mn5 Ca1 44.17(13)
O30 Mn5 Ca2 41.95(13)
O30 Mn5 O11 94.09(18)
O30 Mn5 O16 178.09(18)
O30 Mn5 O18 93.21(18)
O30 Mn5 O32 90.18(18)
O30 Mn5 O33 89.59(18)
O32 Mn5 Mn4 41.85(13)
O32 Mn5 Ca1 46.65(13)
O32 Mn5 Ca2 89.77(13)
O32 Mn5 O11 93.76(18)
O32 Mn5 O16 88.26(17)
O32 Mn5 O18 175.48(19)
O32 Mn5 O33 84.15(18)
O33 Mn5 Mn4 42.72(13)
O33 Mn5 Ca1 91.74(13)
O33 Mn5 Ca2 47.86(13)
O33 Mn5 O11 175.79(18)
O33 Mn5 O16 89.16(18)
O33 Mn5 O18 92.86(19)
Mn1 Mn6 Ca1 67.38(4)
Mn1 Mn6 Ca2 66.92(3)
Ca2 Mn6 Ca1 61.59(4)
O12 Mn6 Mn1 134.94(13)
O12 Mn6 Ca1 89.62(13)
O12 Mn6 Ca2 135.64(13)
O12 Mn6 O17 89.32(17)
O12 Mn6 O19 87.70(18)
O17 Mn6 Mn1 134.32(13)
O17 Mn6 Ca1 136.13(13)
O17 Mn6 Ca2 90.18(13)
O17 Mn6 O19 88.79(17)
O19 Mn6 Mn1 83.47(12)
O19 Mn6 Ca1 134.97(13)
O19 Mn6 Ca2 136.63(13)
O25 Mn6 Mn1 42.76(13)
O25 Mn6 Ca1 91.44(13)
O25 Mn6 Ca2 47.68(13)
O25 Mn6 O12 176.31(19)
O25 Mn6 O17 92.36(18)
O25 Mn6 O19 89.05(18)
O30 Mn6 Mn1 93.43(13)
O30 Mn6 Ca1 42.84(13)
O30 Mn6 Ca2 41.43(13)
O30 Mn6 O12 94.35(18)
O30 Mn6 O17 93.56(18)
O30 Mn6 O19 176.89(18)
O30 Mn6 O25 88.82(18)
O30 Mn6 O31 89.41(18)
O31 Mn6 Mn1 42.57(13)
O31 Mn6 Ca1 47.15(13)
O31 Mn6 Ca2 90.23(14)
O31 Mn6 O12 93.21(18)
O31 Mn6 O17 175.94(18)
O31 Mn6 O19 88.14(18)
O31 Mn6 O25 84.92(19)
Mn5 Ca1 Mn4 45.89(3)
O7 Ca1 Mn4 93.10(15)
O7 Ca1 Mn5 117.96(15)
O7 Ca1 O26 138.74(18)
O7 Ca1 O28 82.18(18)
O7 Ca1 O29 102.45(18)
O7 Ca1 O30 147.66(18)
O7 Ca1 O31 137.68(19)
O7 Ca1 O32 88.76(17)
O7 Ca1 C16 28.2(2)
O8 Ca1 Mn4 145.23(16)
O8 Ca1 Mn5 158.42(17)
O8 Ca1 O7 55.6(2)
O8 Ca1 O26 97.86(18)
O8 Ca1 O28 76.63(19)
O8 Ca1 O29 134.0(2)
O8 Ca1 O30 148.45(19)
O8 Ca1 O31 89.03(18)
O8 Ca1 O32 142.06(18)
O8 Ca1 C16 27.7(2)
O24 Ca1 Mn4 108.41(16)
O24 Ca1 Mn5 77.52(15)
O24 Ca1 O7 76.5(2)
O24 Ca1 O8 80.9(2)
O24 Ca1 O26 135.13(18)
O24 Ca1 O28 155.19(19)
O24 Ca1 O29 137.68(18)
O24 Ca1 O30 86.43(18)
O24 Ca1 O31 75.43(18)
O24 Ca1 O32 77.97(18)
O24 Ca1 C16 74.2(3)
O26 Ca1 Mn4 97.82(11)
O26 Ca1 Mn5 97.51(10)
O26 Ca1 O28 59.50(13)
O26 Ca1 O29 72.29(14)
O26 Ca1 O31 59.71(13)
O26 Ca1 O32 119.29(15)
O26 Ca1 C16 121.9(2)
O28 Ca1 Mn4 85.02(10)
O28 Ca1 Mn5 124.48(11)
O28 Ca1 C16 81.0(2)
O29 Ca1 Mn4 29.55(9)
O29 Ca1 Mn5 65.63(10)
O29 Ca1 O28 59.43(13)
O29 Ca1 O31 119.62(14)
O29 Ca1 O32 59.73(13)
O29 Ca1 C16 123.6(2)
O30 Ca1 Mn4 66.29(10)
O30 Ca1 Mn5 30.18(9)
O30 Ca1 O26 71.41(13)
O30 Ca1 O28 118.32(14)
O30 Ca1 O29 72.29(14)
O30 Ca1 O31 59.74(13)
O30 Ca1 O32 60.61(13)
O30 Ca1 C16 160.6(2)
O31 Ca1 Mn4 125.61(11)
O31 Ca1 Mn5 85.74(10)
O31 Ca1 O28 114.24(14)
O31 Ca1 C16 112.4(2)
O32 Ca1 Mn4 30.57(9)
O32 Ca1 Mn5 30.81(9)
O32 Ca1 O28 114.38(14)
O32 Ca1 O31 115.19(14)
O32 Ca1 C16 115.1(2)
C16 Ca1 Mn4 120.87(19)
C16 Ca1 Mn5 140.62(19)
Mn2 Ca2 Mn3 46.19(3)
Mn2 Ca2 Mn5 119.12(4)
Mn5 Ca2 Mn3 97.04(4)
O21 Ca2 Mn2 108.68(12)
O21 Ca2 Mn3 79.51(11)
O21 Ca2 Mn5 107.81(12)
O21 Ca2 O22 78.96(15)
O21 Ca2 O23 77.86(16)
O21 Ca2 O25 147.43(14)
O21 Ca2 O27 76.96(15)
O21 Ca2 O33 76.09(15)
O22 Ca2 Mn2 79.24(12)
O22 Ca2 Mn3 107.96(12)
O22 Ca2 Mn5 154.95(12)
O22 Ca2 O25 76.20(14)
O22 Ca2 O27 76.36(14)
O22 Ca2 O33 147.93(15)
O23 Ca2 Mn2 155.49(12)
O23 Ca2 Mn3 154.53(12)
O23 Ca2 Mn5 79.03(11)
O23 Ca2 O22 78.97(16)
O23 Ca2 O25 76.98(15)
O23 Ca2 O27 147.53(15)
O23 Ca2 O33 76.37(15)
O25 Ca2 Mn2 87.04(10)
O25 Ca2 Mn3 128.26(10)
O25 Ca2 Mn5 87.29(10)
O26 Ca2 Mn2 30.18(9)
O26 Ca2 Mn3 67.34(10)
O26 Ca2 Mn5 100.03(10)
O26 Ca2 O21 138.86(16)
O26 Ca2 O22 88.50(15)
O26 Ca2 O23 138.09(16)
O26 Ca2 O25 61.17(13)
O26 Ca2 O27 61.98(14)
O26 Ca2 O33 123.57(14)
O27 Ca2 Mn2 31.94(10)
O27 Ca2 Mn3 31.85(9)
O27 Ca2 Mn5 128.42(10)
O27 Ca2 O25 116.48(14)
O27 Ca2 O33 116.48(13)
O29 Ca2 Mn2 67.35(10)
O29 Ca2 Mn3 30.20(9)
O29 Ca2 Mn5 66.86(10)
O29 Ca2 O21 88.34(15)
O29 Ca2 O22 138.16(15)
O29 Ca2 O23 137.15(15)
O29 Ca2 O25 124.23(14)
O29 Ca2 O26 75.30(14)
O29 Ca2 O27 61.92(13)
O29 Ca2 O33 60.91(13)
O30 Ca2 Mn2 100.53(10)
O30 Ca2 Mn3 101.14(10)
O30 Ca2 Mn5 30.05(10)
O30 Ca2 O21 137.85(15)
O30 Ca2 O22 137.26(15)
O30 Ca2 O23 88.04(15)
O30 Ca2 O25 61.18(13)
O30 Ca2 O26 74.48(13)
O30 Ca2 O27 124.43(14)
O30 Ca2 O29 75.44(14)
O30 Ca2 O33 61.97(14)
O33 Ca2 Mn2 127.93(10)
O33 Ca2 Mn3 86.99(10)
O33 Ca2 Mn5 32.05(10)
O33 Ca2 O25 117.07(14)
C1 O1 Mn1 131.4(4)
C1 O2 Mn2 131.8(4)
C6 O3 Mn2 132.1(4)
C6 O4 Mn1 130.7(4)
C11 O5 Mn3 123.1(4)
C11 O6 Mn2 124.1(4)
C16 O7 Ca1 90.4(5)
C16 O8 Ca1 91.4(5)
C21 O9 Mn3 132.3(4)
C21 O10 Mn4 130.6(4)
C26 O11 Mn5 131.8(4)
C26 O12 Mn6 132.1(4)
C31 O13 Mn3 131.4(4)
C31 O14 Mn4 131.1(4)
C36 O15 Mn4 123.4(4)
C36 O16 Mn5 123.9(4)
C41 O17 Mn6 130.8(4)
C41 O18 Mn5 131.1(4)
C46 O19 Mn6 123.3(4)
C46 O20 Mn1 124.1(4)
Ca2 O21 H21A 111.0
Ca2 O21 H21B 110.6
H21A O21 H21B 108.0
Ca2 O22 H22A 109.8
Ca2 O22 H22B 115.8
H22A O22 H22B 114.0
Ca2 O23 H23A 109.7
Ca2 O23 H23B 109.4
H23A O23 H23B 109.3
Ca1 O24 H24A 110.5
Ca1 O24 H24B 117.3
H24A O24 H24B 106.0
Mn1 O25 Mn6 94.27(19)
Mn1 O25 Ca2 100.74(17)
Mn6 O25 Ca2 100.54(17)
Mn1 O26 Mn2 127.6(2)
Mn1 O26 Ca1 107.86(18)
Mn1 O26 Ca2 108.50(19)
Mn2 O26 Ca1 107.26(18)
Mn2 O26 Ca2 107.46(19)
Ca2 O26 Ca1 92.46(14)
Mn2 O27 Ca2 100.78(17)
Mn3 O27 Mn2 93.6(2)
Mn3 O27 Ca2 100.99(16)
Mn2 O28 Ca1 102.49(18)
Mn3 O28 Mn2 96.4(2)
Mn3 O28 Ca1 102.73(17)
Mn3 O29 Ca1 107.21(18)
Mn3 O29 Ca2 107.55(17)
Mn4 O29 Mn3 128.1(2)
Mn4 O29 Ca1 106.74(18)
Mn4 O29 Ca2 108.91(18)
Ca2 O29 Ca1 92.44(14)
Mn5 O30 Ca1 105.65(18)
Mn5 O30 Ca2 108.00(18)
Mn6 O30 Mn5 127.8(2)
Mn6 O30 Ca1 107.92(18)
Mn6 O30 Ca2 108.99(18)
Ca2 O30 Ca1 92.74(14)
Mn1 O31 Mn6 94.75(19)
Mn1 O31 Ca1 102.19(18)
Mn6 O31 Ca1 102.00(18)
Mn4 O32 Mn5 96.26(19)
Mn4 O32 Ca1 103.17(17)
Mn5 O32 Ca1 102.54(18)
Mn4 O33 Mn5 94.27(19)
Mn4 O33 Ca2 100.96(17)
Mn5 O33 Ca2 100.09(17)
C51 O35 H35 109.5
C56 O37 H37 109.5
C61 O38 H38 109.5
C66 O41 H41 109.5
C71 O43 H43 109.5
O1 C1 O2 125.9(6)
O1 C1 C2 117.2(6)
O2 C1 C2 116.7(6)
C1 C2 C5 109.8(6)
C3 C2 C1 110.6(6)
C3 C2 C4 109.2(7)
C3 C2 C5 112.3(7)
C4 C2 C1 105.7(6)
C4 C2 C5 109.1(6)
C2 C3 H3A 109.5
C2 C3 H3B 109.5
C2 C3 H3C 109.5
H3A C3 H3B 109.5
H3A C3 H3C 109.5
H3B C3 H3C 109.5
C2 C4 H4A 109.5
C2 C4 H4B 109.5
C2 C4 H4C 109.5
H4A C4 H4B 109.5
H4A C4 H4C 109.5
H4B C4 H4C 109.5
C2 C5 H5A 109.5
C2 C5 H5B 109.5
C2 C5 H5C 109.5
H5A C5 H5B 109.5
H5A C5 H5C 109.5
H5B C5 H5C 109.5
O3 C6 O4 126.3(6)
O3 C6 C7 117.1(6)
O4 C6 C7 116.5(6)
C8 C7 C6 110.0(6)
C8 C7 C9 108.7(7)
C9 C7 C6 104.2(6)
C10 C7 C6 110.4(6)
C10 C7 C8 112.0(7)
C10 C7 C9 111.3(7)
C7 C8 H8A 109.5
C7 C8 H8B 109.5
C7 C8 H8C 109.5
H8A C8 H8B 109.5
H8A C8 H8C 109.5
H8B C8 H8C 109.5
C7 C9 H9A 109.5
C7 C9 H9B 109.5
C7 C9 H9C 109.5
H9A C9 H9B 109.5
H9A C9 H9C 109.5
H9B C9 H9C 109.5
C7 C10 H10A 109.5
C7 C10 H10B 109.5
C7 C10 H10C 109.5
H10A C10 H10B 109.5
H10A C10 H10C 109.5
H10B C10 H10C 109.5
O5 C11 C12 117.6(6)
O6 C11 O5 125.4(6)
O6 C11 C12 117.0(6)
C13 C12 C11 104.1(7)
C14 C12 C11 109.5(7)
C14 C12 C13 111.0(10)
C14 C12 C15 111.0(8)
C15 C12 C11 110.0(6)
C15 C12 C13 111.0(10)
C12 C13 H13A 109.5
C12 C13 H13B 109.5
C12 C13 H13C 109.5
H13A C13 H13B 109.5
H13A C13 H13C 109.5
H13B C13 H13C 109.5
C12 C14 H14A 109.5
C12 C14 H14B 109.5
C12 C14 H14C 109.5
H14A C14 H14B 109.5
H14A C14 H14C 109.5
H14B C14 H14C 109.5
C12 C15 H15A 109.5
C12 C15 H15B 109.5
C12 C15 H15C 109.5
H15A C15 H15B 109.5
H15A C15 H15C 109.5
H15B C15 H15C 109.5
O7 C16 Ca1 61.4(5)
O7 C16 C17 118.0(8)
O8 C16 Ca1 60.9(5)
O8 C16 O7 121.3(9)
O8 C16 C17 120.8(9)
C17 C16 Ca1 168.2(7)
C16 C17 C19 113.2(10)
C16 C17 C20 106.4(12)
C16 C17 C18 108.7(15)
C19 C17 C20 101.0(13)
C19 C17 C18 93.3(15)
C18 C17 C20 132.6(18)
C17 C19 H19A 108.4
C17 C19 H19B 110.7
C17 C19 H19C 107.5
H19A C19 H19B 110.1
H19A C19 H19C 108.9
H19B C19 H19C 111.2
C17 C20 H20A 109.5
C17 C20 H20B 109.5
C17 C20 H20C 109.5
H20A C20 H20B 109.5
H20A C20 H20C 109.5
H20B C20 H20C 109.5
O9 C21 O10 126.4(6)
O9 C21 C22 115.6(6)
O10 C21 C22 118.0(5)
C21 C22 C23 107.5(6)
C21 C22 C24 107.0(6)
C24 C22 C23 110.3(6)
C25 C22 C21 112.2(6)
C25 C22 C23 109.7(6)
C25 C22 C24 110.1(6)
C22 C23 H23C 109.5
C22 C23 H23D 109.5
C22 C23 H23E 109.5
H23C C23 H23D 109.5
H23C C23 H23E 109.5
H23D C23 H23E 109.5
C22 C24 H24C 109.5
C22 C24 H24D 109.5
C22 C24 H24E 109.5
H24C C24 H24D 109.5
H24C C24 H24E 109.5
H24D C24 H24E 109.5
C22 C25 H25A 109.5
C22 C25 H25B 109.5
C22 C25 H25C 109.5
H25A C25 H25B 109.5
H25A C25 H25C 109.5
H25B C25 H25C 109.5
O11 C26 O12 125.5(6)
O11 C26 C27 118.0(6)
O12 C26 C27 116.3(6)
C26 C27 C29 106.0(6)
C26 C27 C30 109.9(5)
C28 C27 C26 110.1(6)
C28 C27 C29 108.9(7)
C28 C27 C30 110.0(6)
C30 C27 C29 111.8(7)
C27 C28 H28A 109.5
C27 C28 H28B 109.5
C27 C28 H28C 109.5
H28A C28 H28B 109.5
H28A C28 H28C 109.5
H28B C28 H28C 109.5
C27 C29 H29A 109.5
C27 C29 H29B 109.5
C27 C29 H29C 109.5
H29A C29 H29B 109.5
H29A C29 H29C 109.5
H29B C29 H29C 109.5
C27 C30 H30A 109.5
C27 C30 H30B 109.5
C27 C30 H30C 109.5
H30A C30 H30B 109.5
H30A C30 H30C 109.5
H30B C30 H30C 109.5
O13 C31 C32 116.9(5)
O14 C31 O13 126.4(6)
O14 C31 C32 116.5(5)
C31 C32 C34 104.3(5)
C31 C32 C35 110.3(5)
C33 C32 C31 111.2(6)
C33 C32 C34 111.5(6)
C33 C32 C35 110.2(6)
C35 C32 C34 109.2(6)
C32 C33 H33A 109.5
C32 C33 H33B 109.5
C32 C33 H33C 109.5
H33A C33 H33B 109.5
H33A C33 H33C 109.5
H33B C33 H33C 109.5
C32 C34 H34A 109.5
C32 C34 H34B 109.5
C32 C34 H34C 109.5
H34A C34 H34B 109.5
H34A C34 H34C 109.5
H34B C34 H34C 109.5
C32 C35 H35A 109.5
C32 C35 H35B 109.5
C32 C35 H35C 109.5
H35A C35 H35B 109.5
H35A C35 H35C 109.5
H35B C35 H35C 109.5
O15 C36 C37 117.9(6)
O16 C36 O15 125.2(6)
O16 C36 C37 116.9(6)
C38 C37 C36 110.5(7)
C38 C37 C40 112.4(8)
C39 C37 C36 105.7(7)
C39 C37 C38 109.1(10)
C39 C37 C40 107.9(8)
C40 C37 C36 110.9(6)
C37 C38 H38A 109.5
C37 C38 H38B 109.5
C37 C38 H38C 109.5
H38A C38 H38B 109.5
H38A C38 H38C 109.5
H38B C38 H38C 109.5
C37 C39 H39A 109.5
C37 C39 H39B 109.5
C37 C39 H39C 109.5
H39A C39 H39B 109.5
H39A C39 H39C 109.5
H39B C39 H39C 109.5
C37 C40 H40A 109.5
C37 C40 H40B 109.5
C37 C40 H40C 109.5
H40A C40 H40B 109.5
H40A C40 H40C 109.5
H40B C40 H40C 109.5
O17 C41 C42 116.5(5)
O18 C41 O17 127.0(6)
O18 C41 C42 116.2(6)
C41 C42 C44 103.9(5)
C43 C42 C41 110.7(6)
C43 C42 C44 110.2(6)
C43 C42 C45 111.8(6)
C45 C42 C41 110.2(5)
C45 C42 C44 109.7(6)
C42 C43 H43A 109.5
C42 C43 H43B 109.5
C42 C43 H43C 109.5
H43A C43 H43B 109.5
H43A C43 H43C 109.5
H43B C43 H43C 109.5
C42 C44 H44A 109.5
C42 C44 H44B 109.5
C42 C44 H44C 109.5
H44A C44 H44B 109.5
H44A C44 H44C 109.5
H44B C44 H44C 109.5
C42 C45 H45A 109.5
C42 C45 H45B 109.5
C42 C45 H45C 109.5
H45A C45 H45B 109.5
H45A C45 H45C 109.5
H45B C45 H45C 109.5
O19 C46 C47 116.2(5)
O20 C46 O19 125.7(6)
O20 C46 C47 118.1(5)
C46 C47 C49 109.0(5)
C48 C47 C46 106.3(6)
C48 C47 C49 109.1(6)
C50 C47 C46 111.0(6)
C50 C47 C48 112.7(6)
C50 C47 C49 108.6(6)
C47 C48 H48A 109.5
C47 C48 H48B 109.5
C47 C48 H48C 109.5
H48A C48 H48B 109.5
H48A C48 H48C 109.5
H48B C48 H48C 109.5
C47 C49 H49A 109.5
C47 C49 H49B 109.5
C47 C49 H49C 109.5
H49A C49 H49B 109.5
H49A C49 H49C 109.5
H49B C49 H49C 109.5
C47 C50 H50A 109.5
C47 C50 H50B 109.5
C47 C50 H50C 109.5
H50A C50 H50B 109.5
H50A C50 H50C 109.5
H50B C50 H50C 109.5
O34 C51 O35 125.8(9)
O34 C51 C52 118.9(9)
O35 C51 C52 114.8(8)
C53 C52 C51 107.1(8)
C53 C52 C54 109.4(11)
C54 C52 C51 111.3(7)
C55 C52 C51 109.1(9)
C55 C52 C53 112.5(11)
C55 C52 C54 107.6(10)
C52 C53 H53A 109.5
C52 C53 H53B 109.5
C52 C53 H53C 109.5
H53A C53 H53B 109.5
H53A C53 H53C 109.5
H53B C53 H53C 109.5
C52 C54 H54A 109.5
C52 C54 H54B 109.5
C52 C54 H54C 109.5
H54A C54 H54B 109.5
H54A C54 H54C 109.5
H54B C54 H54C 109.5
C52 C55 H55A 109.5
C52 C55 H55B 109.5
C52 C55 H55C 109.5
H55A C55 H55B 109.5
H55A C55 H55C 109.5
H55B C55 H55C 109.5
O36 C56 O37 120.7(9)
O36 C56 C57 122.7(9)
O37 C56 C57 116.2(8)
C56 C57 C58 113.8(14)
C56 C57 C59 114.5(10)
C56 C57 C60 105.5(11)
C56 C57 C58A 114.5(11)
C56 C57 C59A 100.7(12)
C56 C57 C60A 116.8(12)
C58 C57 C60 110.3(16)
C59 C57 C58 111.1(16)
C59 C57 C60 100.6(12)
C58A C57 C59A 99.5(14)
C60A C57 C58A 114.5(15)
C60A C57 C59A 107.9(14)
C57 C58 H58A 109.8
C57 C58 H58B 102.9
C57 C58 H58C 113.3
H58A C58 H58B 104.1
H58A C58 H58C 116.3
H58B C58 H58C 109.2
C57 C59 H59A 109.5
C57 C59 H59B 109.5
C57 C59 H59C 109.5
H59A C59 H59B 109.5
H59A C59 H59C 109.5
H59B C59 H59C 109.5
C57 C60 H60A 109.5
C57 C60 H60B 109.5
C57 C60 H60C 109.5
H60A C60 H60B 109.5
H60A C60 H60C 109.5
H60B C60 H60C 109.5
O38 C61 C62 114.1(7)
O39 C61 O38 123.1(7)
O39 C61 C62 122.7(7)
C63 C62 C61 107.5(8)
C63 C62 C64 109.8(10)
C64 C62 C61 110.7(7)
C65 C62 C61 110.9(8)
C65 C62 C63 114.7(11)
C65 C62 C64 103.2(11)
C62 C63 H63A 109.5
C62 C63 H63B 109.5
C62 C63 H63C 109.5
H63A C63 H63B 109.5
H63A C63 H63C 109.5
H63B C63 H63C 109.5
C62 C64 H64A 109.5
C62 C64 H64B 109.5
C62 C64 H64C 109.5
H64A C64 H64B 109.5
H64A C64 H64C 109.5
H64B C64 H64C 109.5
C62 C65 H65A 109.5
C62 C65 H65B 109.5
C62 C65 H65C 109.5
H65A C65 H65B 109.5
H65A C65 H65C 109.5
H65B C65 H65C 109.5
O40 C66 O41 123.7(7)
O40 C66 C67 122.2(7)
O41 C66 C67 114.0(7)
C66 C67 C70 107.3(7)
C68 C67 C66 114.3(9)
C68 C67 C69 109.6(11)
C68 C67 C70 111.9(11)
C69 C67 C66 109.7(7)
C69 C67 C70 103.5(10)
C67 C68 H68A 109.5
C67 C68 H68B 109.5
C67 C68 H68C 109.5
H68A C68 H68B 109.5
H68A C68 H68C 109.5
H68B C68 H68C 109.5
C67 C69 H69A 109.5
C67 C69 H69B 109.5
C67 C69 H69C 109.5
H69A C69 H69B 109.5
H69A C69 H69C 109.5
H69B C69 H69C 109.5
C67 C70 H70A 109.5
C67 C70 H70B 109.5
C67 C70 H70C 109.5
H70A C70 H70B 109.5
H70A C70 H70C 109.5
H70B C70 H70C 109.5
O42 C71 O43 124.1(7)
O42 C71 C72 123.4(7)
O43 C71 C72 112.4(6)
C71 C72 C75 109.7(7)
C73 C72 C71 109.3(8)
C73 C72 C75 108.2(8)
C74 C72 C71 108.8(8)
C74 C72 C73 113.4(10)
C74 C72 C75 107.4(10)
C72 C73 H73A 109.5
C72 C73 H73B 109.5
C72 C73 H73C 109.5
H73A C73 H73B 109.5
H73A C73 H73C 109.5
H73B C73 H73C 109.5
C72 C74 H74A 109.5
C72 C74 H74B 109.5
C72 C74 H74C 109.5
H74A C74 H74B 109.5
H74A C74 H74C 109.5
H74B C74 H74C 109.5
C72 C75 H75A 109.5
C72 C75 H75B 109.5
C72 C75 H75C 109.5
H75A C75 H75B 109.5
H75A C75 H75C 109.5
H75B C75 H75C 109.5
C57 C58A H58D 109.5
C57 C58A H58E 109.5
C57 C58A H58F 109.5
H58D C58A H58E 109.5
H58D C58A H58F 109.5
H58E C58A H58F 109.5
C57 C59A H59D 109.5
C57 C59A H59E 109.5
C57 C59A H59F 109.5
H59D C59A H59E 109.5
H59D C59A H59F 109.5
H59E C59A H59F 109.5
C57 C60A H60D 109.5
C57 C60A H60E 109.5
C57 C60A H60F 109.5
H60D C60A H60E 109.5
H60D C60A H60F 109.5
H60E C60A H60F 109.5
C17 C18 H18A 110.3
C17 C18 H18B 112.8
C17 C18 H18C 105.1
H18A C18 H18B 109.5
H18A C18 H18C 109.5
H18B C18 H18C 109.5

loop_
_geom_bond_atom_site_label_1
_geom_bond_atom_site_label_2
_geom_bond_distance
Mn1 Mn6 2.7145(13)
Mn1 Ca1 3.5240(18)
Mn1 Ca2 3.4631(16)
Mn1 O1 1.955(4)
Mn1 O4 1.961(4)
Mn1 O20 1.976(4)
Mn1 O25 1.848(4)
Mn1 O26 1.810(4)
Mn1 O31 1.843(4)
Mn2 Mn3 2.7045(14)
Mn2 Ca1 3.5153(19)
Mn2 Ca2 3.4453(16)
Mn2 O2 1.950(5)
Mn2 O3 1.941(5)
Mn2 O6 1.968(4)
Mn2 O26 1.816(4)
Mn2 O27 1.855(4)
Mn2 O28 1.815(4)
Mn3 Ca1 3.518(2)
Mn3 Ca2 3.4500(16)
Mn3 O5 1.977(4)
Mn3 O9 1.937(4)
Mn3 O13 1.955(5)
Mn3 O27 1.855(4)
Mn3 O28 1.812(4)
Mn3 O29 1.820(4)
Mn4 Mn5 2.7176(14)
Mn4 Ca1 3.492(2)
Mn4 Ca2 3.4626(15)
Mn4 O10 1.955(4)
Mn4 O14 1.980(4)
Mn4 O15 1.971(4)
Mn4 O29 1.798(4)
Mn4 O32 1.824(4)
Mn4 O33 1.849(4)
Mn5 Ca1 3.4784(19)
Mn5 Ca2 3.4483(16)
Mn5 O11 1.948(4)
Mn5 O16 1.960(4)
Mn5 O18 1.963(4)
Mn5 O30 1.816(4)
Mn5 O32 1.825(4)
Mn5 O33 1.859(4)
Mn6 Ca1 3.5221(19)
Mn6 Ca2 3.4632(16)
Mn6 O12 1.931(4)
Mn6 O17 1.952(4)
Mn6 O19 1.975(4)
Mn6 O25 1.855(4)
Mn6 O30 1.808(4)
Mn6 O31 1.846(4)
Ca1 O7 2.405(6)
Ca1 O8 2.395(7)
Ca1 O24 2.378(6)
Ca1 O26 2.519(4)
Ca1 O28 2.643(4)
Ca1 O29 2.520(5)
Ca1 O30 2.517(4)
Ca1 O31 2.640(4)
Ca1 O32 2.591(4)
Ca1 C16 2.740(10)
Ca2 O21 2.438(4)
Ca2 O22 2.444(4)
Ca2 O23 2.444(4)
Ca2 O25 2.605(4)
Ca2 O26 2.433(4)
Ca2 O27 2.577(4)
Ca2 O29 2.433(4)
Ca2 O30 2.424(4)
Ca2 O33 2.597(4)
O1 C1 1.272(8)
O2 C1 1.275(8)
O3 C6 1.268(8)
O4 C6 1.276(7)
O5 C11 1.277(8)
O6 C11 1.261(7)
O7 C16 1.296(10)
O8 C16 1.273(10)
O9 C21 1.266(7)
O10 C21 1.273(7)
O11 C26 1.267(7)
O12 C26 1.288(7)
O13 C31 1.271(7)
O14 C31 1.270(7)
O15 C36 1.281(8)
O16 C36 1.279(8)
O17 C41 1.271(7)
O18 C41 1.269(7)
O19 C46 1.275(7)
O20 C46 1.257(7)
O21 H21A 0.8799
O21 H21B 0.8801
O22 H22A 0.8582
O22 H22B 0.8399
O23 H23A 0.8553
O23 H23B 0.8543
O24 H24A 0.8794
O24 H24B 0.8400
O34 C51 1.187(10)
O35 H35 0.8400
O35 C51 1.258(10)
O36 C56 1.236(10)
O37 H37 0.8400
O37 C56 1.325(11)
O38 H38 0.8400
O38 C61 1.309(9)
O39 C61 1.225(9)
O40 C66 1.236(9)
O41 H41 0.8400
O41 C66 1.297(9)
O42 C71 1.201(9)
O43 H43 0.8400
O43 C71 1.322(9)
C1 C2 1.531(9)
C2 C3 1.498(10)
C2 C4 1.522(11)
C2 C5 1.540(11)
C3 H3A 0.9800
C3 H3B 0.9800
C3 H3C 0.9800
C4 H4A 0.9800
C4 H4B 0.9800
C4 H4C 0.9800
C5 H5A 0.9800
C5 H5B 0.9800
C5 H5C 0.9800
C6 C7 1.537(9)
C7 C8 1.521(11)
C7 C9 1.530(12)
C7 C10 1.501(10)
C8 H8A 0.9800
C8 H8B 0.9800
C8 H8C 0.9800
C9 H9A 0.9800
C9 H9B 0.9800
C9 H9C 0.9800
C10 H10A 0.9800
C10 H10B 0.9800
C10 H10C 0.9800
C11 C12 1.538(9)
C12 C13 1.528(15)
C12 C14 1.505(12)
C12 C15 1.518(12)
C13 H13A 0.9800
C13 H13B 0.9800
C13 H13C 0.9800
C14 H14A 0.9800
C14 H14B 0.9800
C14 H14C 0.9800
C15 H15A 0.9800
C15 H15B 0.9800
C15 H15C 0.9800
C16 C17 1.517(14)
C17 C19 1.541(9)
C17 C20 1.551(9)
C17 C18 1.550(10)
C19 H19A 0.9697
C19 H19B 0.9433
C19 H19C 0.9571
C20 H20A 0.9800
C20 H20B 0.9800
C20 H20C 0.9800
C21 C22 1.531(8)
C22 C23 1.550(10)
C22 C24 1.532(10)
C22 C25 1.528(9)
C23 H23C 0.9800
C23 H23D 0.9800
C23 H23E 0.9800
C24 H24C 0.9800
C24 H24D 0.9800
C24 H24E 0.9800
C25 H25A 0.9800
C25 H25B 0.9800
C25 H25C 0.9800
C26 C27 1.523(9)
C27 C28 1.518(9)
C27 C29 1.538(10)
C27 C30 1.525(10)
C28 H28A 0.9800
C28 H28B 0.9800
C28 H28C 0.9800
C29 H29A 0.9800
C29 H29B 0.9800
C29 H29C 0.9800
C30 H30A 0.9800
C30 H30B 0.9800
C30 H30C 0.9800
C31 C32 1.530(8)
C32 C33 1.506(9)
C32 C34 1.553(9)
C32 C35 1.533(9)
C33 H33A 0.9800
C33 H33B 0.9800
C33 H33C 0.9800
C34 H34A 0.9800
C34 H34B 0.9800
C34 H34C 0.9800
C35 H35A 0.9800
C35 H35B 0.9800
C35 H35C 0.9800
C36 C37 1.517(8)
C37 C38 1.488(12)
C37 C39 1.486(13)
C37 C40 1.517(11)
C38 H38A 0.9800
C38 H38B 0.9800
C38 H38C 0.9800
C39 H39A 0.9800
C39 H39B 0.9800
C39 H39C 0.9800
C40 H40A 0.9800
C40 H40B 0.9800
C40 H40C 0.9800
C41 C42 1.545(8)
C42 C43 1.530(10)
C42 C44 1.548(10)
C42 C45 1.537(10)
C43 H43A 0.9800
C43 H43B 0.9800
C43 H43C 0.9800
C44 H44A 0.9800
C44 H44B 0.9800
C44 H44C 0.9800
C45 H45A 0.9800
C45 H45B 0.9800
C45 H45C 0.9800
C46 C47 1.529(9)
C47 C48 1.524(10)
C47 C49 1.557(9)
C47 C50 1.497(9)
C48 H48A 0.9800
C48 H48B 0.9800
C48 H48C 0.9800
C49 H49A 0.9800
C49 H49B 0.9800
C49 H49C 0.9800
C50 H50A 0.9800
C50 H50B 0.9800
C50 H50C 0.9800
C51 C52 1.572(12)
C52 C53 1.491(15)
C52 C54 1.514(14)
C52 C55 1.477(14)
C53 H53A 0.9800
C53 H53B 0.9800
C53 H53C 0.9800
C54 H54A 0.9800
C54 H54B 0.9800
C54 H54C 0.9800
C55 H55A 0.9800
C55 H55B 0.9800
C55 H55C 0.9800
C56 C57 1.461(12)
C57 C58 1.545(10)
C57 C59 1.533(9)
C57 C60 1.545(9)
C57 C58A 1.540(10)
C57 C59A 1.550(10)
C57 C60A 1.525(9)
C58 H58A 0.9556
C58 H58B 1.0315
C58 H58C 0.8898
C59 H59A 0.9800
C59 H59B 0.9800
C59 H59C 0.9800
C60 H60A 0.9800
C60 H60B 0.9800
C60 H60C 0.9800
C61 C62 1.513(11)
C62 C63 1.492(14)
C62 C64 1.504(13)
C62 C65 1.461(15)
C63 H63A 0.9800
C63 H63B 0.9800
C63 H63C 0.9800
C64 H64A 0.9800
C64 H64B 0.9800
C64 H64C 0.9800
C65 H65A 0.9800
C65 H65B 0.9800
C65 H65C 0.9800
C66 C67 1.510(10)
C67 C68 1.399(16)
C67 C69 1.474(14)
C67 C70 1.561(15)
C68 H68A 0.9800
C68 H68B 0.9800
C68 H68C 0.9800
C69 H69A 0.9800
C69 H69B 0.9800
C69 H69C 0.9800
C70 H70A 0.9800
C70 H70B 0.9800
C70 H70C 0.9800
C71 C72 1.514(11)
C72 C73 1.513(14)
C72 C74 1.497(14)
C72 C75 1.554(13)
C73 H73A 0.9800
C73 H73B 0.9800
C73 H73C 0.9800
C74 H74A 0.9800
C74 H74B 0.9800
C74 H74C 0.9800
C75 H75A 0.9800
C75 H75B 0.9800
C75 H75C 0.9800
C58A H58D 0.9800
C58A H58E 0.9800
C58A H58F 0.9800
C59A H59D 0.9800
C59A H59E 0.9800
C59A H59F 0.9800
C60A H60D 0.9800
C60A H60E 0.9800
C60A H60F 0.9800
C18 H18A 0.9800
C18 H18B 0.9798
C18 H18C 0.9802

loop_
_geom_hbond_atom_site_label_D
_geom_hbond_atom_site_label_H
_geom_hbond_atom_site_label_A
_geom_hbond_distance_DH
_geom_hbond_distance_HA
_geom_hbond_distance_DA
_geom_hbond_angle_DHA
O21 H21A O39 0.88 1.97 2.819(7) 161.1
O21 H21B O40 0.88 1.96 2.825(7) 169.5
O22 H22A O39 0.86 1.99 2.840(7) 168.1
O22 H22B O42 0.84 2.06 2.865(7) 160.7
O23 H23A O40 0.86 2.00 2.841(7) 166.7
O23 H23B O42 0.85 2.01 2.850(7) 168.2
O24 H24A O36 0.88 1.90 2.745(9) 160.6
O24 H24B O34 0.84 1.91 2.740(9) 167.5
O35 H35 O4 0.84 2.65 3.382(7) 146.0
O35 H35 O31 0.84 2.02 2.683(6) 135.9
O37 H37 O7 0.84 1.77 2.584(9) 163.6
O41 H41 O33 0.84 1.81 2.631(6) 163.9
O43 H43 O25 0.84 1.86 2.650(6) 156.0

loop_
_geom_torsion_atom_site_label_1
_geom_torsion_atom_site_label_2
_geom_torsion_atom_site_label_3
_geom_torsion_atom_site_label_4
_geom_torsion
Mn1 Mn6 O25 Ca2 -101.8(2)
Mn1 Mn6 O30 Mn5 -178.5(2)
Mn1 Mn6 O30 Ca1 -50.86(15)
Mn1 Mn6 O30 Ca2 48.61(15)
Mn1 Mn6 O31 Ca1 103.6(2)
Mn1 O1 C1 O2 4.1(11)
Mn1 O1 C1 C2 178.3(5)
Mn1 O4 C6 O3 0.7(10)
Mn1 O4 C6 C7 -175.7(4)
Mn1 O20 C46 O19 7.2(9)
Mn1 O20 C46 C47 -174.6(4)
Mn2 Mn3 O27 Ca2 101.7(2)
Mn2 Mn3 O28 Ca1 -104.4(2)
Mn2 Mn3 O29 Mn4 178.9(3)
Mn2 Mn3 O29 Ca1 50.09(14)
Mn2 Mn3 O29 Ca2 -48.22(16)
Mn2 O2 C1 O1 -3.5(11)
Mn2 O2 C1 C2 -177.7(5)
Mn2 O3 C6 O4 1.1(11)
Mn2 O3 C6 C7 177.5(5)
Mn2 O6 C11 O5 -8.8(10)
Mn2 O6 C11 C12 169.5(5)
Mn3 Mn2 O26 Mn1 179.8(3)
Mn3 Mn2 O26 Ca1 -50.00(16)
Mn3 Mn2 O26 Ca2 48.33(15)
Mn3 Mn2 O27 Ca2 -101.91(19)
Mn3 Mn2 O28 Ca1 104.6(2)
Mn3 O5 C11 O6 7.8(10)
Mn3 O5 C11 C12 -170.5(5)
Mn3 O9 C21 O10 4.0(10)
Mn3 O9 C21 C22 -173.8(4)
Mn3 O13 C31 O14 4.3(9)
Mn3 O13 C31 C32 178.6(4)
Mn4 Mn5 O30 Mn6 178.9(2)
Mn4 Mn5 O30 Ca1 50.45(14)
Mn4 Mn5 O30 Ca2 -47.79(15)
Mn4 Mn5 O32 Ca1 -105.0(2)
Mn4 Mn5 O33 Ca2 101.94(19)
Mn4 O10 C21 O9 -4.9(10)
Mn4 O10 C21 C22 172.9(4)
Mn4 O14 C31 O13 -5.9(9)
Mn4 O14 C31 C32 179.8(4)
Mn4 O15 C36 O16 -9.1(9)
Mn4 O15 C36 C37 170.1(5)
Mn5 Mn4 O29 Mn3 -179.5(3)
Mn5 Mn4 O29 Ca1 -50.55(14)
Mn5 Mn4 O29 Ca2 48.08(16)
Mn5 Mn4 O32 Ca1 104.5(2)
Mn5 Mn4 O33 Ca2 -101.1(2)
Mn5 O11 C26 O12 -1.8(9)
Mn5 O11 C26 C27 -176.1(4)
Mn5 O16 C36 O15 9.3(9)
Mn5 O16 C36 C37 -169.9(5)
Mn5 O18 C41 O17 3.6(10)
Mn5 O18 C41 C42 177.6(4)
Mn6 Mn1 O25 Ca2 101.6(2)
Mn6 Mn1 O26 Mn2 -179.7(3)
Mn6 Mn1 O26 Ca1 50.36(15)
Mn6 Mn1 O26 Ca2 -48.58(15)
Mn6 Mn1 O31 Ca1 -103.4(2)
Mn6 O12 C26 O11 3.0(9)
Mn6 O12 C26 C27 177.3(4)
Mn6 O17 C41 O18 -2.0(10)
Mn6 O17 C41 C42 -176.0(4)
Mn6 O19 C46 O20 -7.1(9)
Mn6 O19 C46 C47 174.6(4)
Ca1 Mn1 O25 Mn6 -53.53(14)
Ca1 Mn1 O25 Ca2 48.06(12)
Ca1 Mn1 O26 Mn2 129.9(4)
Ca1 Mn1 O26 Ca2 -98.9(2)
Ca1 Mn1 O31 Mn6 103.4(2)
Ca1 Mn2 O26 Mn1 -130.2(4)
Ca1 Mn2 O26 Ca2 98.3(2)
Ca1 Mn2 O27 Mn3 53.85(13)
Ca1 Mn2 O27 Ca2 -48.07(12)
Ca1 Mn2 O28 Mn3 -104.6(2)
Ca1 Mn3 O27 Mn2 -53.77(13)
Ca1 Mn3 O27 Ca2 47.94(13)
Ca1 Mn3 O28 Mn2 104.4(2)
Ca1 Mn3 O29 Mn4 128.8(4)
Ca1 Mn3 O29 Ca2 -98.3(2)
Ca1 Mn4 O29 Mn3 -129.0(4)
Ca1 Mn4 O29 Ca2 98.6(2)
Ca1 Mn4 O32 Mn5 -104.5(2)
Ca1 Mn4 O33 Mn5 52.72(14)
Ca1 Mn4 O33 Ca2 -48.43(13)
Ca1 Mn5 O30 Mn6 128.5(3)
Ca1 Mn5 O30 Ca2 -98.2(2)
Ca1 Mn5 O32 Mn4 105.0(2)
Ca1 Mn5 O33 Mn4 -53.03(14)
Ca1 Mn5 O33 Ca2 48.91(12)
Ca1 Mn6 O25 Mn1 53.57(14)
Ca1 Mn6 O25 Ca2 -48.20(13)
Ca1 Mn6 O30 Mn5 -127.6(4)
Ca1 Mn6 O30 Ca2 99.5(2)
Ca1 Mn6 O31 Mn1 -103.6(2)
Ca1 O7 C16 O8 11.7(9)
Ca1 O7 C16 C17 -166.6(8)
Ca1 O8 C16 O7 -11.7(9)
Ca1 O8 C16 C17 166.5(9)
Ca1 C16 C17 C19 99(3)
Ca1 C16 C17 C20 -11(4)
Ca1 C16 C17 C18 -158(3)
Ca2 Mn1 O25 Mn6 -101.6(2)
Ca2 Mn1 O26 Mn2 -131.1(4)
Ca2 Mn1 O26 Ca1 98.9(2)
Ca2 Mn1 O31 Mn6 54.29(15)
Ca2 Mn1 O31 Ca1 -49.09(13)
Ca2 Mn2 O26 Mn1 131.5(4)
Ca2 Mn2 O26 Ca1 -98.3(2)
Ca2 Mn2 O27 Mn3 101.91(19)
Ca2 Mn2 O28 Mn3 -54.36(15)
Ca2 Mn2 O28 Ca1 50.24(13)
Ca2 Mn3 O27 Mn2 -101.7(2)
Ca2 Mn3 O28 Mn2 54.25(15)
Ca2 Mn3 O28 Ca1 -50.14(13)
Ca2 Mn3 O29 Mn4 -132.9(4)
Ca2 Mn3 O29 Ca1 98.3(2)
Ca2 Mn4 O29 Mn3 132.4(4)
Ca2 Mn4 O29 Ca1 -98.6(2)
Ca2 Mn4 O32 Mn5 -54.35(14)
Ca2 Mn4 O32 Ca1 50.13(13)
Ca2 Mn4 O33 Mn5 101.1(2)
Ca2 Mn5 O30 Mn6 -133.3(4)
Ca2 Mn5 O30 Ca1 98.2(2)
Ca2 Mn5 O32 Mn4 54.68(14)
Ca2 Mn5 O32 Ca1 -50.35(13)
Ca2 Mn5 O33 Mn4 -101.94(19)
Ca2 Mn6 O25 Mn1 101.8(2)
Ca2 Mn6 O30 Mn5 132.9(4)
Ca2 Mn6 O30 Ca1 -99.5(2)
Ca2 Mn6 O31 Mn1 -54.29(14)
Ca2 Mn6 O31 Ca1 49.26(13)
O1 Mn1 O25 Mn6 169.51(18)
O1 Mn1 O25 Ca2 -88.90(17)
O1 Mn1 O26 Mn2 -44.1(3)
O1 Mn1 O26 Ca1 -174.01(19)
O1 Mn1 O26 Ca2 87.1(2)
O1 C1 C2 C3 155.1(7)
O1 C1 C2 C4 -86.9(8)
O1 C1 C2 C5 30.6(9)
O2 Mn2 O26 Mn1 44.3(3)
O2 Mn2 O26 Ca1 174.5(2)
O2 Mn2 O26 Ca2 -87.2(2)
O2 Mn2 O27 Mn3 -169.16(18)
O2 Mn2 O27 Ca2 88.93(17)
O2 C1 C2 C3 -30.2(10)
O2 C1 C2 C4 87.9(8)
O2 C1 C2 C5 -154.6(7)
O3 Mn2 O26 Mn1 -45.1(3)
O3 Mn2 O26 Ca1 85.1(2)
O3 Mn2 O26 Ca2 -176.61(19)
O3 Mn2 O28 Mn3 169.68(18)
O3 Mn2 O28 Ca1 -85.73(18)
O3 C6 C7 C8 27.9(9)
O3 C6 C7 C9 -88.5(8)
O3 C6 C7 C10 152.0(7)
O4 Mn1 O26 Mn2 46.1(3)
O4 Mn1 O26 Ca1 -83.9(2)
O4 Mn1 O26 Ca2 177.19(18)
O4 Mn1 O31 Mn6 -170.42(19)
O4 Mn1 O31 Ca1 86.20(18)
O4 C6 C7 C8 -155.4(7)
O4 C6 C7 C9 88.2(8)
O4 C6 C7 C10 -31.3(9)
O5 Mn3 O27 Mn2 81.12(18)
O5 Mn3 O27 Ca2 -177.17(18)
O5 Mn3 O28 Mn2 -82.38(19)
O5 Mn3 O28 Ca1 173.23(18)
O5 C11 C12 C13 94.9(10)
O5 C11 C12 C14 -146.3(8)
O5 C11 C12 C15 -24.1(10)
O6 Mn2 O27 Mn3 -81.44(19)
O6 Mn2 O27 Ca2 176.65(17)
O6 Mn2 O28 Mn3 81.8(2)
O6 Mn2 O28 Ca1 -173.61(19)
O6 C11 C12 C13 -83.5(10)
O6 C11 C12 C14 35.3(11)
O6 C11 C12 C15 157.5(8)
O7 C16 C17 C19 -177.1(11)
O7 C16 C17 C20 72.9(14)
O7 C16 C17 C18 -74.8(18)
O8 C16 C17 C19 4.6(16)
O8 C16 C17 C20 -105.5(14)
O8 C16 C17 C18 106.8(17)
O9 Mn3 O28 Mn2 -169.95(18)
O9 Mn3 O28 Ca1 85.66(18)
O9 Mn3 O29 Mn4 43.7(3)
O9 Mn3 O29 Ca1 -85.09(19)
O9 Mn3 O29 Ca2 176.59(19)
O9 C21 C22 C23 -52.3(8)
O9 C21 C22 C24 66.2(7)
O9 C21 C22 C25 -173.0(6)
O10 Mn4 O29 Mn3 -44.3(3)
O10 Mn4 O29 Ca1 84.65(19)
O10 Mn4 O29 Ca2 -176.72(19)
O10 Mn4 O32 Mn5 169.96(18)
O10 Mn4 O32 Ca1 -85.56(18)
O10 C21 C22 C23 129.7(7)
O10 C21 C22 C24 -111.8(7)
O10 C21 C22 C25 9.0(9)
O11 Mn5 O30 Mn6 43.5(3)
O11 Mn5 O30 Ca1 -85.01(19)
O11 Mn5 O30 Ca2 176.76(18)
O11 Mn5 O32 Mn4 -169.27(18)
O11 Mn5 O32 Ca1 85.70(18)
O11 C26 C27 C28 -20.7(9)
O11 C26 C27 C29 97.0(8)
O11 C26 C27 C30 -142.0(6)
O12 Mn6 O30 Mn5 -42.9(3)
O12 Mn6 O30 Ca1 84.73(19)
O12 Mn6 O30 Ca2 -175.81(18)
O12 Mn6 O31 Mn1 169.96(18)
O12 Mn6 O31 Ca1 -86.49(18)
O12 C26 C27 C28 164.6(6)
O12 C26 C27 C29 -77.8(8)
O12 C26 C27 C30 43.2(8)
O13 Mn3 O27 Mn2 169.46(17)
O13 Mn3 O27 Ca2 -88.82(18)
O13 Mn3 O29 Mn4 -45.7(3)
O13 Mn3 O29 Ca1 -174.50(18)
O13 Mn3 O29 Ca2 87.2(2)
O13 C31 C32 C33 155.6(6)
O13 C31 C32 C34 -84.1(6)
O13 C31 C32 C35 33.0(8)
O14 Mn4 O29 Mn3 44.7(3)
O14 Mn4 O29 Ca1 173.66(17)
O14 Mn4 O29 Ca2 -87.71(19)
O14 Mn4 O33 Mn5 -170.14(17)
O14 Mn4 O33 Ca2 88.71(17)
O14 C31 C32 C33 -29.6(8)
O14 C31 C32 C34 90.7(6)
O14 C31 C32 C35 -152.2(6)
O15 Mn4 O32 Mn5 82.29(18)
O15 Mn4 O32 Ca1 -173.23(18)
O15 Mn4 O33 Mn5 -81.19(18)
O15 Mn4 O33 Ca2 177.66(18)
O15 C36 C37 C38 -35.1(11)
O15 C36 C37 C39 82.9(9)
O15 C36 C37 C40 -160.4(7)
O16 Mn5 O32 Mn4 -82.28(19)
O16 Mn5 O32 Ca1 172.69(18)
O16 Mn5 O33 Mn4 81.40(18)
O16 Mn5 O33 Ca2 -176.66(16)
O16 C36 C37 C38 144.2(9)
O16 C36 C37 C39 -97.8(8)
O16 C36 C37 C40 18.9(10)
O17 Mn6 O25 Mn1 -170.15(18)
O17 Mn6 O25 Ca2 88.08(17)
O17 Mn6 O30 Mn5 46.7(3)
O17 Mn6 O30 Ca1 174.32(17)
O17 Mn6 O30 Ca2 -86.22(19)
O17 C41 C42 C43 -153.5(6)
O17 C41 C42 C44 88.2(7)
O17 C41 C42 C45 -29.3(8)
O18 Mn5 O30 Mn6 -45.7(3)
O18 Mn5 O30 Ca1 -174.23(18)
O18 Mn5 O30 Ca2 87.5(2)
O18 Mn5 O33 Mn4 169.65(18)
O18 Mn5 O33 Ca2 -88.41(17)
O18 C41 C42 C43 31.9(8)
O18 C41 C42 C44 -86.5(7)
O18 C41 C42 C45 156.1(6)
O19 Mn6 O25 Mn1 -81.40(18)
O19 Mn6 O25 Ca2 176.83(17)
O19 Mn6 O31 Mn1 82.37(19)
O19 Mn6 O31 Ca1 -174.08(18)
O19 C46 C47 C48 77.2(7)
O19 C46 C47 C49 -40.3(8)
O19 C46 C47 C50 -159.9(6)
O20 Mn1 O25 Mn6 81.13(18)
O20 Mn1 O25 Ca2 -177.28(17)
O20 Mn1 O31 Mn6 -82.12(19)
O20 Mn1 O31 Ca1 174.49(17)
O20 C46 C47 C48 -101.2(7)
O20 C46 C47 C49 141.2(6)
O20 C46 C47 C50 21.6(9)
O25 Mn1 O26 Mn2 -136.9(3)
O25 Mn1 O26 Ca1 93.12(19)
O25 Mn1 O26 Ca2 -5.82(19)
O25 Mn1 O31 Mn6 6.87(18)
O25 Mn1 O31 Ca1 -96.52(18)
O25 Mn6 O30 Mn5 139.0(3)
O25 Mn6 O30 Ca1 -93.39(19)
O25 Mn6 O30 Ca2 6.07(19)
O25 Mn6 O31 Mn1 -6.85(18)
O25 Mn6 O31 Ca1 96.71(18)
O26 Mn1 O25 Mn6 -96.34(19)
O26 Mn1 O25 Ca2 5.25(17)
O26 Mn1 O31 Mn6 96.07(19)
O26 Mn1 O31 Ca1 -7.31(18)
O26 Mn2 O27 Mn3 96.98(18)
O26 Mn2 O27 Ca2 -4.93(17)
O26 Mn2 O28 Mn3 -96.7(2)
O26 Mn2 O28 Ca1 7.88(19)
O27 Mn2 O26 Mn1 136.9(3)
O27 Mn2 O26 Ca1 -92.95(19)
O27 Mn2 O26 Ca2 5.38(19)
O27 Mn2 O28 Mn3 -7.29(18)
O27 Mn2 O28 Ca1 97.30(18)
O27 Mn3 O28 Mn2 7.29(18)
O27 Mn3 O28 Ca1 -97.09(18)
O27 Mn3 O29 Mn4 -138.1(3)
O27 Mn3 O29 Ca1 93.06(19)
O27 Mn3 O29 Ca2 -5.3(2)
O28 Mn2 O26 Mn1 -138.6(3)
O28 Mn2 O26 Ca1 -8.5(2)
O28 Mn2 O26 Ca2 89.9(2)
O28 Mn2 O27 Mn3 7.09(17)
O28 Mn2 O27 Ca2 -94.82(18)
O28 Mn3 O27 Mn2 -7.11(17)
O28 Mn3 O27 Ca2 94.61(18)
O28 Mn3 O29 Mn4 137.2(3)
O28 Mn3 O29 Ca1 8.45(19)
O28 Mn3 O29 Ca2 -89.9(2)
O29 Mn3 O27 Mn2 -96.89(19)
O29 Mn3 O27 Ca2 4.83(18)
O29 Mn3 O28 Mn2 96.50(19)
O29 Mn3 O28 Ca1 -7.89(18)
O29 Mn4 O32 Mn5 -96.01(19)
O29 Mn4 O32 Ca1 8.46(18)
O29 Mn4 O33 Mn5 96.36(19)
O29 Mn4 O33 Ca2 -4.78(18)
O30 Mn5 O32 Mn4 96.62(19)
O30 Mn5 O32 Ca1 -8.41(18)
O30 Mn5 O33 Mn4 -97.16(18)
O30 Mn5 O33 Ca2 4.78(17)
O30 Mn6 O25 Mn1 96.33(19)
O30 Mn6 O25 Ca2 -5.43(17)
O30 Mn6 O31 Mn1 -95.71(19)
O30 Mn6 O31 Ca1 7.84(18)
O31 Mn1 O25 Mn6 -6.83(18)
O31 Mn1 O25 Ca2 94.76(18)
O31 Mn1 O26 Mn2 137.8(3)
O31 Mn1 O26 Ca1 7.87(19)
O31 Mn1 O26 Ca2 -91.07(19)
O31 Mn6 O25 Mn1 6.82(18)
O31 Mn6 O25 Ca2 -94.95(18)
O31 Mn6 O30 Mn5 -136.1(3)
O31 Mn6 O30 Ca1 -8.45(19)
O31 Mn6 O30 Ca2 91.01(19)
O32 Mn4 O29 Mn3 -137.8(3)
O32 Mn4 O29 Ca1 -8.85(19)
O32 Mn4 O29 Ca2 89.8(2)
O32 Mn4 O33 Mn5 6.94(17)
O32 Mn4 O33 Ca2 -94.21(18)
O32 Mn5 O30 Mn6 137.3(3)
O32 Mn5 O30 Ca1 8.78(19)
O32 Mn5 O30 Ca2 -89.46(19)
O32 Mn5 O33 Mn4 -6.94(17)
O32 Mn5 O33 Ca2 95.00(17)
O33 Mn4 O29 Mn3 137.7(3)
O33 Mn4 O29 Ca1 -93.33(19)
O33 Mn4 O29 Ca2 5.3(2)
O33 Mn4 O32 Mn5 -7.09(18)
O33 Mn4 O32 Ca1 97.39(18)
O33 Mn5 O30 Mn6 -138.6(3)
O33 Mn5 O30 Ca1 92.93(18)
O33 Mn5 O30 Ca2 -5.31(19)
O33 Mn5 O32 Mn4 7.05(18)
O33 Mn5 O32 Ca1 -97.97(18)
O34 C51 C52 C53 76.6(13)
O34 C51 C52 C54 -163.9(10)
O34 C51 C52 C55 -45.4(13)
O35 C51 C52 C53 -96.0(11)
O35 C51 C52 C54 23.5(12)
O35 C51 C52 C55 142.0(10)
O36 C56 C57 C58 -30(2)
O36 C56 C57 C59 -159.8(12)
O36 C56 C57 C60 90.6(14)
O36 C56 C57 C58A 3.2(18)
O36 C56 C57 C59A -102.4(14)
O36 C56 C57 C60A 141.1(15)
O37 C56 C57 C58 157.5(16)
O37 C56 C57 C59 28.1(15)
O37 C56 C57 C60 -81.5(13)
O37 C56 C57 C58A -168.8(13)
O37 C56 C57 C59A 85.5(13)
O37 C56 C57 C60A -30.9(16)
O38 C61 C62 C63 72.4(11)
O38 C61 C62 C64 -47.6(11)
O38 C61 C62 C65 -161.5(10)
O39 C61 C62 C63 -108.7(11)
O39 C61 C62 C64 131.4(9)
O39 C61 C62 C65 17.5(14)
O40 C66 C67 C68 7.7(15)
O40 C66 C67 C69 131.2(10)
O40 C66 C67 C70 -117.0(10)
O41 C66 C67 C68 -175.9(12)
O41 C66 C67 C69 -52.3(11)
O41 C66 C67 C70 59.4(10)
O42 C71 C72 C73 110.1(10)
O42 C71 C72 C74 -14.2(15)
O42 C71 C72 C75 -131.4(9)
O43 C71 C72 C73 -67.7(10)
O43 C71 C72 C74 168.1(10)
O43 C71 C72 C75 50.9(10)

loop_
_platon_squeeze_void_nr
_platon_squeeze_void_average_x
_platon_squeeze_void_average_y
_platon_squeeze_void_average_z
_platon_squeeze_void_volume
_platon_squeeze_void_count_electrons
_platon_squeeze_void_content
1 0.500 1.000 0.000 329 123 'disordered hexane'
2 0.187 0.742 0.703 14 2 ' '
3 0.500 0.500 0.500 251 91 'disordered hexane'
4 0.472 0.143 0.776 8 0 ' '
5 0.528 0.857 0.223 8 0 ' '
6 0.812 0.258 0.297 14 2 ' '
